data_1568802
loop_
_publ_author_name
'Hannah, Tyler J.'
'McCarvell, W. Michael'
'Kirsch, Tamina'
'Bedard, Joseph'
'Hynes, Toren'
'Mayho, Jacqueline'
'Bamford, Karlee L.'
'Vos, Cyler W.'
'Kozak, Christopher M.'
'George, Tanner'
'Masuda, Jason D.'
'Chitnis, S. S.'

_publ_section_title
;
 Planar bismuth triamides: a tunable platform for main group Lewis acidity
 and polymerization catalysis
;
_journal_issue 17
_journal_name_full 'Chemical Science'
_journal_page_first 4549
_journal_page_last 4563
_journal_paper_doi 10.1039/D3SC00917C
_journal_volume 14
_journal_year 2023
_chemical_formula_moiety 'C94 H114 Bi2 Br4 N8 O8 S4, C6 H6, 1[C6H6], 1[C6H6]'
_chemical_formula_sum 'C112 H132 Bi2 Br4 N8 O8 S4'
_chemical_formula_weight 2584.09
_space_group_crystal_system triclinic
_space_group_IT_number 2
_space_group_name_Hall '-P 1'
_space_group_name_H-M_alt 'P -1'
_atom_sites_solution_hydrogens geom
_atom_sites_solution_primary dual
_audit_creation_date 2022-10-04
_audit_creation_method
;
Olex2 1.5
(compiled 2022.04.07 svn.rca3783a0 for OlexSys, GUI svn.r6498)
;
_audit_update_record
;
2022-11-04 deposited with the CCDC.	2023-04-05 downloaded from the CCDC.
;
_cell_angle_alpha 83.424(4)
_cell_angle_beta 89.804(4)
_cell_angle_gamma 66.363(4)
_cell_formula_units_Z 2
_cell_length_a 16.4085(16)
_cell_length_b 18.9240(19)
_cell_length_c 19.8569(19)
_cell_measurement_reflns_used 9363
_cell_measurement_temperature 150.00
_cell_measurement_theta_max 27.23
_cell_measurement_theta_min 2.25
_cell_volume 5605.3(10)
_computing_cell_refinement 'SAINT V8.40A (Bruker AXS Inc., 2018)'
_computing_data_reduction 'SAINT V8.40A (Bruker AXS Inc., 2018)'
_computing_molecular_graphics 'Olex2 1.5 (Dolomanov et al., 2009)'
_computing_publication_material 'Olex2 1.5 (Dolomanov et al., 2009)'
_computing_structure_refinement 'SHELXL 2018/3 (Sheldrick, 2015)'
_computing_structure_solution 'SHELXT 2018/2 (Sheldrick, 2018)'
_diffrn_ambient_temperature 150.00
_diffrn_detector '100 \\times 140 mm^2^ CMOS sensor'
_diffrn_detector_area_resol_mean 7.3910
_diffrn_detector_type 'Bruker PHOTON III'
_diffrn_measured_fraction_theta_full 1.000
_diffrn_measured_fraction_theta_max 1.000
_diffrn_measurement_device '\k--geometry diffractometer'
_diffrn_measurement_device_type 'Bruker D8 VENTURE'
_diffrn_measurement_method '\f and \w scans'
_diffrn_radiation_monochromator 'multilayer mirror'
_diffrn_radiation_type MoK\a
_diffrn_radiation_wavelength 0.71073
_diffrn_reflns_av_R_equivalents 0.0541
_diffrn_reflns_av_unetI/netI 0.0264
_diffrn_reflns_Laue_measured_fraction_full 1.000
_diffrn_reflns_Laue_measured_fraction_max 1.000
_diffrn_reflns_limit_h_max 20
_diffrn_reflns_limit_h_min -20
_diffrn_reflns_limit_k_max 23
_diffrn_reflns_limit_k_min -23
_diffrn_reflns_limit_l_max 25
_diffrn_reflns_limit_l_min -25
_diffrn_reflns_number 292086
_diffrn_reflns_point_group_measured_fraction_full 1.000
_diffrn_reflns_point_group_measured_fraction_max 1.000
_diffrn_reflns_theta_full 25.242
_diffrn_reflns_theta_max 26.732
_diffrn_reflns_theta_min 1.743
_diffrn_source_current 1.4
_diffrn_source_power 0.07
_diffrn_source_type 'Incoatec I\mS 3.0'
_diffrn_source_voltage 50.0
_diffrn_standards_number 0
_exptl_absorpt_coefficient_mu 4.693
_exptl_absorpt_correction_T_max 0.0206
_exptl_absorpt_correction_T_min 0.0053
_exptl_absorpt_correction_type multi-scan
_exptl_absorpt_process_details
;
SADABS-2016/2 (Bruker,2016/2) was used for absorption correction.
wR2(int) was 0.0840 before and 0.0637 after correction.
The Ratio of minimum to maximum transmission is 0.2573.
The \l/2 correction factor is Not present.
;
_exptl_crystal_colour orange
_exptl_crystal_colour_primary orange
_exptl_crystal_density_diffrn 1.531
_exptl_crystal_description block
_exptl_crystal_F_000 2588
_exptl_crystal_size_max 0.15
_exptl_crystal_size_mid 0.09
_exptl_crystal_size_min 0.05
_refine_diff_density_max 3.145
_refine_diff_density_min -1.166
_refine_diff_density_rms 0.141
_refine_ls_extinction_method none
_refine_ls_goodness_of_fit_ref 1.111
_refine_ls_hydrogen_treatment constr
_refine_ls_matrix_type full
_refine_ls_number_parameters 1159
_refine_ls_number_reflns 23818
_refine_ls_number_restraints 116
_refine_ls_restrained_S_all 1.109
_refine_ls_R_factor_all 0.0776
_refine_ls_R_factor_gt 0.0528
_refine_ls_shift/su_max 0.001
_refine_ls_shift/su_mean 0.000
_refine_ls_structure_factor_coef Fsqd
_refine_ls_weighting_details 'w=1/[\s^2^(Fo^2^)+(0.0781P)^2^+23.2870P] where P=(Fo^2^+2Fc^2^)/3'
_refine_ls_weighting_scheme calc
_refine_ls_wR_factor_gt 0.1372
_refine_ls_wR_factor_ref 0.1674
_reflns_Friedel_coverage 0.000
_reflns_number_gt 17861
_reflns_number_total 23818
_reflns_threshold_expression 'I > 2\s(I)'
_cod_data_source_file d3sc00917c3.cif
_cod_data_source_block mo_2022_08_25_jdm_sc_tjh186_0m_a
_cod_depositor_comments 'Adding full bibliography for 1568798--1568802.cif.'
_cod_database_code 1568802
_shelx_shelxl_version_number 2018/3
_shelx_space_group_comment
;
The symmetry employed for this shelxl refinement is uniquely defined
by the following loop, which should always be used as a source of
symmetry information in preference to the above space-group names.
They are only intended as comments.
;
_shelx_estimated_absorpt_t_max 0.799
_shelx_estimated_absorpt_t_min 0.540
_diffrn_source_source 'microfocus sealed tube'
_olex2_refinement_description
;
1. Restrained distances
 C99-C100
 1.39 with sigma of 0.02
 C98-C97 = C97-C96
 1.39 with sigma of 0.02
 C99-C98 = C96-C95 = C95-C100
 1.39 with sigma of 0.02
 C99-C95
 2.38 with sigma of 0.04
 C99-C97 = C97-C95 = C96-C100
 2.37 with sigma of 0.04
 C98-C96
 2.36 with sigma of 0.04
 C99-C98 \\sim C98-C97 \\sim C97-C96 \\sim C96-C95 \\sim C95-C100 \\sim C100-C99
 with sigma of 0.02
 C99-C95 \\sim C99-C97 \\sim C95-C97 \\sim C96-C98 \\sim C96-C100 \\sim C100-C98
 with sigma of 0.04
2. Restrained planarity
 C95, C96, C97, C98, C99, C100
 with sigma of 0.1
3. Uiso/Uaniso restraints and constraints
C95 \\sim C96 \\sim C97 \\sim C98 \\sim C99 \\sim C100: within 2A with sigma of
0.04 and sigma for terminal atoms of 0.08 within 2A
4. Rigid body (RIGU) restrains
 C95, C96, C97, C98, C99, C100
 with sigma for 1-2 distances of 0.004 and sigma for 1-3 distances of 0.004
5.a Ternary CH refined with riding coordinates:
 C19(H19), C22(H22), C25(H25), C34(H34), C37(H37), C40(H40), C66(H66),
 C69(H69), C72(H72), C81(H81), C84(H84), C87(H87)
5.b Aromatic/amide H refined with riding coordinates:
 C2(H2), C4(H4), C5(H5), C9(H9), C11(H11), C12(H12), C15(H15), C17(H17),
 C30(H30), C32(H32), C43(H43), C44(H44), C45(H45), C46(H46), C47(H47), C49(H49),
  C51(H51), C52(H52), C56(H56), C58(H58), C59(H59), C62(H62), C64(H64),
 C77(H77), C79(H79), C90(H90), C91(H91), C92(H92), C93(H93), C94(H94), C95(H95),
  C96(H96), C97(H97), C98(H98), C99(H99), C100(H100)
5.c Idealised Me refined as rotating group:
 C20(H20A,H20B,H20C), C21(H21A,H21B,H21C), C23(H23A,H23B,H23C), C24(H24A,H24B,
 H24C), C26(H26A,H26B,H26C), C27(H27A,H27B,H27C), C35(H35A,H35B,H35C), C36(H36A,
 H36B,H36C), C38(H38A,H38B,H38C), C39(H39A,H39B,H39C), C41(H41A,H41B,H41C),
 C42(H42A,H42B,H42C), C67(H67A,H67B,H67C), C68(H68A,H68B,H68C), C70(H70A,H70B,
 H70C), C71(H71A,H71B,H71C), C73(H73A,H73B,H73C), C74(H74A,H74B,H74C), C82(H82A,
 H82B,H82C), C83(H83A,H83B,H83C), C85(H85A,H85B,H85C), C86(H86A,H86B,H86C),
 C88(H88A,H88B,H88C), C89(H89A,H89B,H89C)
;
_smtbx_masks_void_probe_radius 1.2
_smtbx_masks_void_truncation_radius 1.2
_olex2_submission_special_instructions 'No special instructions were received'

loop_
_space_group_symop_operation_xyz
'x, y, z'
'-x, -y, -z'

loop_
_atom_site_label
_atom_site_type_symbol
_atom_site_fract_x
_atom_site_fract_y
_atom_site_fract_z
_atom_site_U_iso_or_equiv
_atom_site_adp_type
_atom_site_occupancy
_atom_site_site_symmetry_order
_atom_site_calc_flag
_atom_site_refinement_flags_posn
_atom_site_refinement_flags_adp
_atom_site_refinement_flags_occupancy
_atom_site_disorder_assembly
_atom_site_disorder_group
Bi1 Bi 0.26560(2) 0.45008(2) 0.36898(2) 0.04456(8) Uani 1 1 d . . . . .
Bi2 Bi 0.21966(2) 0.54986(2) 0.12872(2) 0.04499(8) Uani 1 1 d . . . . .
Br1 Br 0.30661(7) 0.17046(6) 0.66495(5) 0.0728(2) Uani 1 1 d . . . . .
Br2 Br -0.20888(5) 0.58421(5) 0.29882(5) 0.0654(2) Uani 1 1 d . . . . .
Br3 Br -0.13151(6) 0.41536(5) 0.20026(5) 0.0651(2) Uani 1 1 d . . . . .
Br4 Br -0.00154(7) 0.83577(6) -0.16244(5) 0.0728(2) Uani 1 1 d . . . . .
S1 S 0.44251(12) 0.32261(11) 0.45712(9) 0.0496(4) Uani 1 1 d . . . . .
S2 S 0.12092(12) 0.62116(10) 0.28635(9) 0.0463(4) Uani 1 1 d . . . . .
S3 S 0.23239(12) 0.37891(10) 0.21155(9) 0.0478(4) Uani 1 1 d . . . . .
S4 S 0.27911(12) 0.67758(11) 0.04024(9) 0.0513(4) Uani 1 1 d . . . . .
O1 O 0.4521(4) 0.3511(3) 0.5194(3) 0.0561(12) Uani 1 1 d . . . . .
O2 O 0.4660(4) 0.3595(3) 0.3965(3) 0.0590(13) Uani 1 1 d . . . . .
O3 O 0.2058(4) 0.6265(3) 0.2939(3) 0.0543(12) Uani 1 1 d . . . . .
O4 O 0.1018(3) 0.6047(3) 0.2194(3) 0.0529(12) Uani 1 1 d . . . . .
O5 O 0.3141(4) 0.6493(3) -0.0221(3) 0.0612(13) Uani 1 1 d . . . . .
O6 O 0.3372(4) 0.6404(3) 0.0999(3) 0.0617(14) Uani 1 1 d . . . . .
O7 O 0.3221(3) 0.3733(3) 0.2035(3) 0.0531(12) Uani 1 1 d . . . . .
O8 O 0.1978(3) 0.3962(3) 0.2785(3) 0.0524(12) Uani 1 1 d . . . . .
N1 N 0.3401(4) 0.3377(3) 0.4416(3) 0.0471(13) Uani 1 1 d . . . . .
N2 N 0.1665(4) 0.4271(4) 0.4271(3) 0.0481(13) Uani 1 1 d . . . . .
N3 N 0.1234(4) 0.5555(3) 0.3448(3) 0.0461(12) Uani 1 1 d . . . . .
N4 N 0.2974(4) 0.5150(3) 0.4560(3) 0.0503(14) Uani 1 1 d . . . . .
N5 N 0.1744(4) 0.4436(3) 0.1526(3) 0.0466(13) Uani 1 1 d . . . . .
N6 N 0.0989(4) 0.5734(3) 0.0708(3) 0.0486(13) Uani 1 1 d . . . . .
N7 N 0.1906(4) 0.6631(3) 0.0567(3) 0.0466(13) Uani 1 1 d . . . . .
N8 N 0.3118(4) 0.4843(4) 0.0413(3) 0.0505(14) Uani 1 1 d . . . . .
C1 C 0.2869(5) 0.3216(4) 0.4919(3) 0.0421(14) Uani 1 1 d . . . . .
C2 C 0.3188(5) 0.2629(4) 0.5461(4) 0.0506(16) Uani 1 1 d . . . . .
H2 H 0.380726 0.230974 0.551810 0.061 Uiso 1 1 calc R U . . .
C3 C 0.2609(5) 0.2512(4) 0.5914(3) 0.0505(16) Uani 1 1 d . . . . .
C4 C 0.1709(5) 0.2989(5) 0.5867(4) 0.0540(17) Uani 1 1 d . . . . .
H4 H 0.131648 0.291563 0.619325 0.065 Uiso 1 1 calc R U . . .
C5 C 0.1399(5) 0.3575(4) 0.5329(4) 0.0503(16) Uani 1 1 d . . . . .
H5 H 0.078497 0.391195 0.529515 0.060 Uiso 1 1 calc R U . . .
C6 C 0.1952(5) 0.3693(4) 0.4834(3) 0.0458(15) Uani 1 1 d . . . . .
C7 C 0.0791(5) 0.4594(4) 0.3991(3) 0.0475(15) Uani 1 1 d . . . . .
C8 C 0.0542(5) 0.5297(4) 0.3537(3) 0.0466(15) Uani 1 1 d . . . . .
C9 C -0.0295(5) 0.5634(4) 0.3236(3) 0.0481(15) Uani 1 1 d . . . . .
H9 H -0.046296 0.610500 0.293846 0.058 Uiso 1 1 calc R U . . .
C10 C -0.0899(5) 0.5300(4) 0.3356(4) 0.0493(16) Uani 1 1 d . . . . .
C11 C -0.0652(5) 0.4591(5) 0.3756(4) 0.0525(17) Uani 1 1 d . . . . .
H11 H -0.105411 0.434375 0.381407 0.063 Uiso 1 1 calc R U . . .
C12 C 0.0173(5) 0.4255(5) 0.4063(4) 0.0513(16) Uani 1 1 d . . . . .
H12 H 0.033829 0.376922 0.433825 0.062 Uiso 1 1 calc R U . . .
C13 C 0.5086(5) 0.2200(4) 0.4647(4) 0.0511(16) Uani 1 1 d . . . . .
C14 C 0.5172(5) 0.1822(5) 0.4058(4) 0.0572(18) Uani 1 1 d . . . . .
C15 C 0.5730(6) 0.1031(5) 0.4102(4) 0.064(2) Uani 1 1 d . . . . .
H15 H 0.580300 0.078147 0.370341 0.077 Uiso 1 1 calc R U . . .
C16 C 0.6176(6) 0.0600(5) 0.4690(5) 0.068(2) Uani 1 1 d . . . . .
C17 C 0.6064(6) 0.0979(5) 0.5262(4) 0.065(2) Uani 1 1 d . . . . .
H17 H 0.636877 0.068687 0.567370 0.078 Uiso 1 1 calc R U . . .
C18 C 0.5527(5) 0.1766(5) 0.5267(4) 0.0557(18) Uani 1 1 d . . . . .
C19 C 0.4717(5) 0.2202(5) 0.3357(4) 0.0579(18) Uani 1 1 d . . . . .
H19 H 0.420245 0.269914 0.341829 0.069 Uiso 1 1 calc R U . . .
C20 C 0.5375(7) 0.2400(7) 0.2899(5) 0.082(3) Uani 1 1 d . . . . .
H20A H 0.552972 0.278849 0.308870 0.123 Uiso 1 1 calc R U . . .
H20B H 0.509774 0.260949 0.244267 0.123 Uiso 1 1 calc R U . . .
H20C H 0.591511 0.192876 0.287383 0.123 Uiso 1 1 calc R U . . .
C21 C 0.4366(7) 0.1702(6) 0.3012(5) 0.076(3) Uani 1 1 d . . . . .
H21A H 0.486691 0.123844 0.289849 0.115 Uiso 1 1 calc R U . . .
H21B H 0.402172 0.199820 0.259554 0.115 Uiso 1 1 calc R U . . .
H21C H 0.398282 0.154375 0.331773 0.115 Uiso 1 1 calc R U . . .
C22 C 0.6748(8) -0.0264(6) 0.4728(6) 0.085(3) Uani 1 1 d . . . . .
H22 H 0.679678 -0.039590 0.425173 0.102 Uiso 1 1 calc R U . . .
C23 C 0.7666(8) -0.0481(7) 0.4999(8) 0.117(5) Uani 1 1 d . . . . .
H23A H 0.764717 -0.033709 0.545961 0.176 Uiso 1 1 calc R U . . .
H23B H 0.795542 -0.020599 0.470703 0.176 Uiso 1 1 calc R U . . .
H23C H 0.800278 -0.104281 0.501113 0.176 Uiso 1 1 calc R U . . .
C24 C 0.6288(8) -0.0723(6) 0.5107(6) 0.096(4) Uani 1 1 d . . . . .
H24A H 0.666661 -0.127908 0.513175 0.144 Uiso 1 1 calc R U . . .
H24B H 0.571991 -0.061215 0.486878 0.144 Uiso 1 1 calc R U . . .
H24C H 0.617844 -0.057611 0.556667 0.144 Uiso 1 1 calc R U . . .
C25 C 0.5500(6) 0.2092(5) 0.5942(4) 0.066(2) Uani 1 1 d . . . . .
H25 H 0.493838 0.257215 0.593254 0.080 Uiso 1 1 calc R U . . .
C26 C 0.6273(8) 0.2322(7) 0.6006(6) 0.092(3) Uani 1 1 d . . . . .
H26A H 0.625319 0.253329 0.643628 0.138 Uiso 1 1 calc R U . . .
H26B H 0.623519 0.271727 0.562818 0.138 Uiso 1 1 calc R U . . .
H26C H 0.683266 0.186445 0.599404 0.138 Uiso 1 1 calc R U . . .
C27 C 0.5491(9) 0.1516(6) 0.6563(5) 0.095(4) Uani 1 1 d . . . . .
H27A H 0.604694 0.104825 0.659468 0.143 Uiso 1 1 calc R U . . .
H27B H 0.498535 0.137330 0.650755 0.143 Uiso 1 1 calc R U . . .
H27C H 0.543473 0.176395 0.697754 0.143 Uiso 1 1 calc R U . . .
C28 C 0.0338(5) 0.7134(4) 0.2999(4) 0.0514(16) Uani 1 1 d . . . . .
C29 C 0.0469(5) 0.7456(4) 0.3575(4) 0.0530(17) Uani 1 1 d . . . . .
C30 C -0.0051(6) 0.8222(5) 0.3621(4) 0.0607(19) Uani 1 1 d . . . . .
H30 H 0.003640 0.844256 0.400622 0.073 Uiso 1 1 calc R U . . .
C31 C -0.0695(6) 0.8688(5) 0.3132(4) 0.063(2) Uani 1 1 d . . . . .
C32 C -0.0855(6) 0.8336(5) 0.2596(4) 0.062(2) Uani 1 1 d . . . . .
H32 H -0.132344 0.863764 0.226980 0.075 Uiso 1 1 calc R U . . .
C33 C -0.0354(5) 0.7562(5) 0.2523(4) 0.0550(17) Uani 1 1 d . . . . .
C34 C 0.1157(6) 0.7026(5) 0.4161(4) 0.0587(19) Uani 1 1 d . . . . .
H34 H 0.148081 0.647392 0.407334 0.070 Uiso 1 1 calc R U . . .
C35 C 0.1823(7) 0.7372(6) 0.4218(5) 0.073(2) Uani 1 1 d . . . . .
H35A H 0.213553 0.735103 0.379421 0.110 Uiso 1 1 calc R U . . .
H35B H 0.225453 0.707849 0.459417 0.110 Uiso 1 1 calc R U . . .
H35C H 0.151768 0.791482 0.430339 0.110 Uiso 1 1 calc R U . . .
C36 C 0.0678(7) 0.7031(7) 0.4829(5) 0.079(3) Uani 1 1 d . . . . .
H36A H 0.024652 0.756033 0.486965 0.119 Uiso 1 1 calc R U . . .
H36B H 0.111539 0.685089 0.521256 0.119 Uiso 1 1 calc R U . . .
H36C H 0.036549 0.668455 0.483029 0.119 Uiso 1 1 calc R U . . .
C37 C -0.1166(8) 0.9571(5) 0.3151(5) 0.082(3) Uani 1 1 d . . . . .
H37 H -0.114287 0.966560 0.363421 0.098 Uiso 1 1 calc R U . . .
C38 C -0.2127(8) 0.9900(6) 0.2916(7) 0.102(4) Uani 1 1 d . . . . .
H38A H -0.240845 1.044793 0.299150 0.153 Uiso 1 1 calc R U . . .
H38B H -0.242886 0.960918 0.317187 0.153 Uiso 1 1 calc R U . . .
H38C H -0.217253 0.985992 0.243121 0.153 Uiso 1 1 calc R U . . .
C39 C -0.0665(9) 0.9983(6) 0.2751(7) 0.101(4) Uani 1 1 d . . . . .
H39A H -0.070774 0.993150 0.226795 0.152 Uiso 1 1 calc R U . . .
H39B H -0.003764 0.975058 0.291035 0.152 Uiso 1 1 calc R U . . .
H39C H -0.092404 1.053498 0.281384 0.152 Uiso 1 1 calc R U . . .
C40 C -0.0628(5) 0.7282(5) 0.1889(4) 0.0564(18) Uani 1 1 d . . . . .
H40 H -0.032082 0.670193 0.193150 0.068 Uiso 1 1 calc R U . . .
C41 C -0.0324(6) 0.7618(5) 0.1256(4) 0.066(2) Uani 1 1 d . . . . .
H41A H -0.056349 0.818536 0.123598 0.099 Uiso 1 1 calc R U . . .
H41B H -0.053911 0.747777 0.085355 0.099 Uiso 1 1 calc R U . . .
H41C H 0.032855 0.740840 0.126992 0.099 Uiso 1 1 calc R U . . .
C42 C -0.1628(6) 0.7508(6) 0.1832(5) 0.073(2) Uani 1 1 d . . . . .
H42A H -0.181604 0.728478 0.224157 0.109 Uiso 1 1 calc R U . . .
H42B H -0.177340 0.731006 0.143431 0.109 Uiso 1 1 calc R U . . .
H42C H -0.193929 0.807580 0.178168 0.109 Uiso 1 1 calc R U . . .
C43 C 0.3599(5) 0.5426(5) 0.4435(4) 0.0587(19) Uani 1 1 d . . . . .
H43 H 0.379895 0.545115 0.398681 0.070 Uiso 1 1 calc R U . . .
C44 C 0.3969(6) 0.5679(5) 0.4939(5) 0.067(2) Uani 1 1 d . . . . .
H44 H 0.441486 0.586926 0.483557 0.080 Uiso 1 1 calc R U . . .
C45 C 0.3681(7) 0.5649(6) 0.5585(5) 0.074(3) Uani 1 1 d . . . . .
H45 H 0.391502 0.582432 0.593659 0.089 Uiso 1 1 calc R U . . .
C46 C 0.3055(6) 0.5362(6) 0.5707(5) 0.070(2) Uani 1 1 d . . . . .
H46 H 0.285800 0.532546 0.615501 0.083 Uiso 1 1 calc R U . . .
C47 C 0.2689(5) 0.5117(5) 0.5194(4) 0.0557(18) Uani 1 1 d . . . . .
H47 H 0.223944 0.492894 0.529281 0.067 Uiso 1 1 calc R U . . .
C48 C 0.0812(5) 0.4711(4) 0.1438(3) 0.0450(14) Uani 1 1 d . . . . .
C49 C 0.0292(5) 0.4359(4) 0.1751(4) 0.0494(16) Uani 1 1 d . . . . .
H49 H 0.056271 0.388624 0.204619 0.059 Uiso 1 1 calc R U . . .
C50 C -0.0616(5) 0.4695(4) 0.1635(4) 0.0501(16) Uani 1 1 d . . . . .
C51 C -0.1023(5) 0.5396(5) 0.1243(4) 0.0541(17) Uani 1 1 d . . . . .
H51 H -0.165430 0.563713 0.119017 0.065 Uiso 1 1 calc R U . . .
C52 C -0.0514(5) 0.5751(4) 0.0925(3) 0.0488(15) Uani 1 1 d . . . . .
H52 H -0.079959 0.623627 0.065024 0.059 Uiso 1 1 calc R U . . .
C53 C 0.0417(5) 0.5409(4) 0.0998(3) 0.0465(15) Uani 1 1 d . . . . .
C54 C 0.0741(5) 0.6318(4) 0.0151(3) 0.0453(14) Uani 1 1 d . . . . .
C55 C 0.1222(4) 0.6800(4) 0.0071(3) 0.0437(14) Uani 1 1 d . . . . .
C56 C 0.0982(5) 0.7405(4) -0.0460(4) 0.0502(16) Uani 1 1 d . . . . .
H56 H 0.129607 0.773278 -0.051390 0.060 Uiso 1 1 calc R U . . .
C57 C 0.0287(5) 0.7525(4) -0.0907(4) 0.0520(17) Uani 1 1 d . . . . .
C58 C -0.0169(5) 0.7043(5) -0.0862(4) 0.0544(17) Uani 1 1 d . . . . .
H58 H -0.063709 0.712594 -0.118188 0.065 Uiso 1 1 calc R U . . .
C59 C 0.0076(5) 0.6438(4) -0.0337(4) 0.0506(16) Uani 1 1 d . . . . .
H59 H -0.021816 0.609488 -0.030922 0.061 Uiso 1 1 calc R U . . .
C60 C 0.2309(5) 0.2862(4) 0.1994(4) 0.0517(16) Uani 1 1 d . . . . .
C61 C 0.2727(5) 0.2537(5) 0.1413(4) 0.0570(18) Uani 1 1 d . . . . .
C62 C 0.2901(6) 0.1769(5) 0.1369(4) 0.068(2) Uani 1 1 d . . . . .
H62 H 0.318519 0.154401 0.098230 0.081 Uiso 1 1 calc R U . . .
C63 C 0.2677(7) 0.1310(5) 0.1869(5) 0.071(2) Uani 1 1 d . . . . .
C64 C 0.2201(7) 0.1667(5) 0.2395(4) 0.065(2) Uani 1 1 d . . . . .
H64 H 0.199664 0.137216 0.271808 0.078 Uiso 1 1 calc R U . . .
C65 C 0.2002(6) 0.2441(4) 0.2480(4) 0.0560(18) Uani 1 1 d . . . . .
C66 C 0.3019(5) 0.2966(5) 0.0824(4) 0.0577(18) Uani 1 1 d . . . . .
H66 H 0.282874 0.351991 0.090600 0.069 Uiso 1 1 calc R U . . .
C67 C 0.2557(7) 0.2948(7) 0.0150(5) 0.080(3) Uani 1 1 d . . . . .
H67A H 0.269785 0.240704 0.008189 0.121 Uiso 1 1 calc R U . . .
H67B H 0.277127 0.319692 -0.022818 0.121 Uiso 1 1 calc R U . . .
H67C H 0.191134 0.322718 0.017118 0.121 Uiso 1 1 calc R U . . .
C68 C 0.4025(6) 0.2612(6) 0.0764(5) 0.078(3) Uani 1 1 d . . . . .
H68A H 0.431427 0.266008 0.117716 0.116 Uiso 1 1 calc R U . . .
H68B H 0.418424 0.288672 0.037143 0.116 Uiso 1 1 calc R U . . .
H68C H 0.422528 0.206146 0.070487 0.116 Uiso 1 1 calc R U . . .
C69 C 0.3029(10) 0.0427(6) 0.1845(5) 0.095(4) Uani 1 1 d . . . . .
H69 H 0.299010 0.033972 0.136154 0.114 Uiso 1 1 calc R U . . .
C70 C 0.4002(10) 0.0056(7) 0.2083(8) 0.119(5) Uani 1 1 d . . . . .
H70A H 0.432467 0.033112 0.183189 0.179 Uiso 1 1 calc R U . . .
H70B H 0.425632 -0.049006 0.200234 0.179 Uiso 1 1 calc R U . . .
H70C H 0.405335 0.008752 0.256944 0.179 Uiso 1 1 calc R U . . .
C71 C 0.2489(9) 0.0056(6) 0.2254(7) 0.105(4) Uani 1 1 d . . . . .
H71A H 0.252000 0.013010 0.273248 0.157 Uiso 1 1 calc R U . . .
H71B H 0.273118 -0.050180 0.221318 0.157 Uiso 1 1 calc R U . . .
H71C H 0.186702 0.029812 0.208172 0.157 Uiso 1 1 calc R U . . .
C72 C 0.1465(6) 0.2723(5) 0.3104(4) 0.0564(18) Uani 1 1 d . . . . .
H72 H 0.124674 0.330201 0.306232 0.068 Uiso 1 1 calc R U . . .
C73 C 0.2080(6) 0.2376(5) 0.3749(4) 0.066(2) Uani 1 1 d . . . . .
H73A H 0.236879 0.180931 0.376278 0.099 Uiso 1 1 calc R U . . .
H73B H 0.172712 0.250833 0.415024 0.099 Uiso 1 1 calc R U . . .
H73C H 0.253507 0.258876 0.374296 0.099 Uiso 1 1 calc R U . . .
C74 C 0.0657(7) 0.2509(6) 0.3154(5) 0.077(3) Uani 1 1 d . . . . .
H74A H 0.033784 0.264416 0.270992 0.115 Uiso 1 1 calc R U . . .
H74B H 0.025849 0.279701 0.348841 0.115 Uiso 1 1 calc R U . . .
H74C H 0.085840 0.194978 0.329449 0.115 Uiso 1 1 calc R U . . .
C75 C 0.2499(5) 0.7805(5) 0.0333(4) 0.0558(18) Uani 1 1 d . . . . .
C76 C 0.2178(6) 0.8189(5) 0.0914(4) 0.0595(19) Uani 1 1 d . . . . .
C77 C 0.1904(7) 0.9000(5) 0.0860(5) 0.076(2) Uani 1 1 d . . . . .
H77 H 0.169998 0.925601 0.125014 0.091 Uiso 1 1 calc R U . . .
C78 C 0.1923(8) 0.9436(6) 0.0258(5) 0.080(3) Uani 1 1 d . . . . .
C79 C 0.2257(7) 0.9040(6) -0.0306(5) 0.075(3) Uani 1 1 d . . . . .
H79 H 0.229074 0.933486 -0.071776 0.090 Uiso 1 1 calc R U . . .
C80 C 0.2541(6) 0.8240(5) -0.0295(4) 0.065(2) Uani 1 1 d . . . . .
C81 C 0.2108(6) 0.7805(5) 0.1620(4) 0.063(2) Uani 1 1 d . . . . .
H81 H 0.205162 0.730726 0.156512 0.076 Uiso 1 1 calc R U . . .
C82 C 0.2978(8) 0.7604(6) 0.2037(5) 0.082(3) Uani 1 1 d . . . . .
H82A H 0.348438 0.727014 0.179762 0.123 Uiso 1 1 calc R U . . .
H82B H 0.295597 0.732982 0.248222 0.123 Uiso 1 1 calc R U . . .
H82C H 0.304837 0.808333 0.209828 0.123 Uiso 1 1 calc R U . . .
C83 C 0.1317(8) 0.8294(6) 0.1988(6) 0.085(3) Uani 1 1 d . . . . .
H83A H 0.139746 0.875293 0.210152 0.127 Uiso 1 1 calc R U . . .
H83B H 0.126298 0.798848 0.240558 0.127 Uiso 1 1 calc R U . . .
H83C H 0.077624 0.845806 0.169669 0.127 Uiso 1 1 calc R U . . .
C84 C 0.1572(10) 1.0326(7) 0.0228(6) 0.100(4) Uani 1 1 d . . . . .
H84 H 0.156548 1.044901 0.070464 0.120 Uiso 1 1 calc R U . . .
C85 C 0.2152(11) 1.0649(8) -0.0150(8) 0.131(5) Uani 1 1 d . . . . .
H85A H 0.277079 1.035600 0.001893 0.196 Uiso 1 1 calc R U . . .
H85B H 0.196432 1.119615 -0.008452 0.196 Uiso 1 1 calc R U . . .
H85C H 0.210283 1.060695 -0.063441 0.196 Uiso 1 1 calc R U . . .
C86 C 0.0589(10) 1.0676(7) -0.0055(7) 0.105(4) Uani 1 1 d . . . . .
H86A H 0.056999 1.056180 -0.052280 0.157 Uiso 1 1 calc R U . . .
H86B H 0.033276 1.124041 -0.004857 0.157 Uiso 1 1 calc R U . . .
H86C H 0.024405 1.044695 0.022655 0.157 Uiso 1 1 calc R U . . .
C87 C 0.2877(8) 0.7904(6) -0.0957(5) 0.087(3) Uani 1 1 d . . . . .
H87 H 0.279214 0.740655 -0.093018 0.104 Uiso 1 1 calc R U . . .
C88 C 0.3789(10) 0.7697(10) -0.0985(8) 0.133(6) Uani 1 1 d . . . . .
H88A H 0.390479 0.816572 -0.109137 0.200 Uiso 1 1 calc R U . . .
H88B H 0.402480 0.735494 -0.133768 0.200 Uiso 1 1 calc R U . . .
H88C H 0.408104 0.742356 -0.054488 0.200 Uiso 1 1 calc R U . . .
C89 C 0.2317(11) 0.8417(9) -0.1580(5) 0.134(6) Uani 1 1 d . . . . .
H89A H 0.168505 0.854332 -0.150688 0.201 Uiso 1 1 calc R U . . .
H89B H 0.249156 0.813820 -0.197914 0.201 Uiso 1 1 calc R U . . .
H89C H 0.241434 0.889714 -0.165414 0.201 Uiso 1 1 calc R U . . .
C90 C 0.2808(5) 0.4863(5) -0.0212(4) 0.0594(19) Uani 1 1 d . . . . .
H90 H 0.218460 0.505243 -0.030558 0.071 Uiso 1 1 calc R U . . .
C91 C 0.3390(6) 0.4611(6) -0.0726(5) 0.069(2) Uani 1 1 d . . . . .
H91 H 0.315916 0.463043 -0.116919 0.083 Uiso 1 1 calc R U . . .
C92 C 0.4292(6) 0.4334(6) -0.0605(5) 0.072(2) Uani 1 1 d . . . . .
H92 H 0.469169 0.416794 -0.095805 0.087 Uiso 1 1 calc R U . . .
C93 C 0.4597(5) 0.4306(5) 0.0040(5) 0.068(2) Uani 1 1 d . . . . .
H93 H 0.521880 0.410405 0.014677 0.082 Uiso 1 1 calc R U . . .
C94 C 0.3996(5) 0.4573(5) 0.0539(5) 0.062(2) Uani 1 1 d . . . . .
H94 H 0.421469 0.456493 0.098302 0.075 Uiso 1 1 calc R U . . .
C95 C 0.4374(8) 0.5383(7) 0.2586(6) 0.109(4) Uani 1 1 d D U . . .
H95 H 0.375156 0.562814 0.264514 0.130 Uiso 1 1 calc R U . . .
C96 C 0.4725(8) 0.4660(7) 0.2392(5) 0.109(3) Uani 1 1 d D U . . .
H96 H 0.434994 0.440082 0.231772 0.131 Uiso 1 1 calc R U . . .
C97 C 0.5616(9) 0.4306(8) 0.2303(7) 0.138(5) Uani 1 1 d D U . . .
H97 H 0.586508 0.379999 0.216516 0.166 Uiso 1 1 calc R U . . .
C98 C 0.6148(8) 0.4686(9) 0.2414(7) 0.143(5) Uani 1 1 d D U . . .
H98 H 0.677167 0.443648 0.236422 0.171 Uiso 1 1 calc R U . . .
C99 C 0.5791(9) 0.5425(9) 0.2597(8) 0.148(6) Uani 1 1 d D U . . .
H99 H 0.615901 0.569584 0.265196 0.177 Uiso 1 1 calc R U . . .
C100 C 0.4906(9) 0.5762(8) 0.2697(7) 0.130(4) Uani 1 1 d D U . . .
H100 H 0.465586 0.626302 0.284415 0.156 Uiso 1 1 calc R U . . .

loop_
_atom_site_aniso_label
_atom_site_aniso_U_11
_atom_site_aniso_U_22
_atom_site_aniso_U_33
_atom_site_aniso_U_23
_atom_site_aniso_U_13
_atom_site_aniso_U_12
Bi1 0.04575(14) 0.04909(15) 0.04136(14) -0.00271(10) -0.00070(10) -0.02248(11)
Bi2 0.04437(14) 0.05041(15) 0.04083(14) -0.00254(10) -0.00258(10) -0.02056(11)
Br1 0.0797(6) 0.0693(5) 0.0590(5) 0.0091(4) 0.0065(4) -0.0239(4)
Br2 0.0495(4) 0.0753(5) 0.0704(5) -0.0068(4) -0.0055(4) -0.0246(4)
Br3 0.0610(5) 0.0740(5) 0.0700(5) -0.0050(4) 0.0040(4) -0.0382(4)
Br4 0.0829(6) 0.0736(6) 0.0593(5) 0.0127(4) -0.0198(4) -0.0342(5)
S1 0.0466(9) 0.0534(10) 0.0507(9) 0.0008(8) -0.0039(7) -0.0239(8)
S2 0.0476(9) 0.0483(9) 0.0441(9) -0.0043(7) 0.0018(7) -0.0208(7)
S3 0.0502(9) 0.0493(9) 0.0454(9) -0.0048(7) -0.0065(7) -0.0218(8)
S4 0.0462(9) 0.0585(10) 0.0506(10) 0.0004(8) -0.0022(7) -0.0243(8)
O1 0.058(3) 0.055(3) 0.059(3) -0.004(2) -0.010(2) -0.027(2)
O2 0.053(3) 0.063(3) 0.062(3) 0.005(3) -0.001(2) -0.029(3)
O3 0.059(3) 0.055(3) 0.054(3) -0.001(2) -0.003(2) -0.029(2)
O4 0.054(3) 0.055(3) 0.052(3) -0.002(2) -0.003(2) -0.026(2)
O5 0.051(3) 0.067(3) 0.065(3) -0.005(3) 0.004(3) -0.024(3)
O6 0.055(3) 0.067(3) 0.063(3) 0.009(3) -0.016(3) -0.029(3)
O7 0.053(3) 0.052(3) 0.050(3) -0.001(2) -0.001(2) -0.018(2)
O8 0.055(3) 0.052(3) 0.051(3) -0.001(2) -0.005(2) -0.025(2)
N1 0.049(3) 0.050(3) 0.044(3) -0.003(2) -0.001(2) -0.023(3)
N2 0.048(3) 0.056(3) 0.042(3) -0.001(2) -0.002(2) -0.023(3)
N3 0.046(3) 0.047(3) 0.048(3) -0.005(2) 0.003(2) -0.022(3)
N4 0.045(3) 0.051(3) 0.056(3) 0.002(3) -0.004(3) -0.023(3)
N5 0.043(3) 0.047(3) 0.049(3) -0.005(2) -0.002(2) -0.018(2)
N6 0.049(3) 0.054(3) 0.046(3) 0.000(3) -0.003(2) -0.025(3)
N7 0.049(3) 0.046(3) 0.044(3) -0.003(2) -0.004(2) -0.019(3)
N8 0.044(3) 0.056(4) 0.053(3) -0.005(3) 0.003(3) -0.022(3)
C1 0.049(4) 0.048(4) 0.036(3) -0.008(3) 0.004(3) -0.027(3)
C2 0.052(4) 0.050(4) 0.049(4) -0.005(3) -0.002(3) -0.019(3)
C3 0.062(4) 0.048(4) 0.039(3) 0.000(3) 0.002(3) -0.021(3)
C4 0.057(4) 0.061(4) 0.045(4) -0.005(3) 0.003(3) -0.025(4)
C5 0.052(4) 0.054(4) 0.048(4) -0.010(3) 0.002(3) -0.024(3)
C6 0.056(4) 0.045(4) 0.043(3) -0.012(3) 0.000(3) -0.025(3)
C7 0.049(4) 0.054(4) 0.041(3) -0.006(3) 0.001(3) -0.021(3)
C8 0.049(4) 0.054(4) 0.041(3) -0.012(3) 0.007(3) -0.023(3)
C9 0.050(4) 0.054(4) 0.039(3) -0.001(3) 0.001(3) -0.020(3)
C10 0.040(3) 0.060(4) 0.049(4) -0.006(3) -0.003(3) -0.021(3)
C11 0.055(4) 0.066(5) 0.045(4) -0.004(3) 0.005(3) -0.035(4)
C12 0.055(4) 0.059(4) 0.045(4) -0.005(3) 0.003(3) -0.028(3)
C13 0.049(4) 0.056(4) 0.050(4) -0.001(3) 0.002(3) -0.025(3)
C14 0.057(4) 0.060(5) 0.052(4) -0.001(3) 0.002(3) -0.022(4)
C15 0.068(5) 0.064(5) 0.057(5) -0.012(4) 0.009(4) -0.021(4)
C16 0.068(5) 0.065(5) 0.060(5) -0.004(4) 0.001(4) -0.016(4)
C17 0.064(5) 0.060(5) 0.060(5) 0.009(4) -0.011(4) -0.018(4)
C18 0.056(4) 0.065(5) 0.048(4) 0.004(3) 0.000(3) -0.029(4)
C19 0.059(4) 0.052(4) 0.051(4) -0.004(3) -0.002(3) -0.011(3)
C20 0.079(6) 0.097(7) 0.061(5) 0.006(5) 0.003(5) -0.029(6)
C21 0.074(6) 0.070(6) 0.073(6) -0.016(5) -0.015(5) -0.014(5)
C22 0.103(8) 0.057(5) 0.076(6) -0.004(5) -0.003(6) -0.013(5)
C23 0.089(8) 0.080(8) 0.149(12) 0.015(8) 0.021(8) -0.006(6)
C24 0.109(9) 0.052(5) 0.117(9) -0.005(5) -0.028(7) -0.023(5)
C25 0.068(5) 0.067(5) 0.059(5) 0.000(4) -0.011(4) -0.024(4)
C26 0.087(7) 0.114(9) 0.086(7) -0.005(6) -0.026(6) -0.052(7)
C27 0.162(12) 0.076(7) 0.047(5) 0.011(4) -0.019(6) -0.053(7)
C28 0.056(4) 0.046(4) 0.052(4) -0.005(3) 0.004(3) -0.021(3)
C29 0.060(4) 0.052(4) 0.050(4) -0.007(3) 0.005(3) -0.026(3)
C30 0.073(5) 0.056(5) 0.054(4) -0.007(3) -0.002(4) -0.027(4)
C31 0.071(5) 0.050(4) 0.060(5) -0.008(4) 0.006(4) -0.015(4)
C32 0.066(5) 0.056(5) 0.054(4) -0.008(4) 0.001(4) -0.013(4)
C33 0.061(4) 0.054(4) 0.048(4) -0.003(3) 0.003(3) -0.022(4)
C34 0.071(5) 0.057(4) 0.056(4) -0.006(3) -0.004(4) -0.034(4)
C35 0.077(6) 0.074(6) 0.079(6) -0.011(5) -0.007(5) -0.040(5)
C36 0.084(6) 0.101(7) 0.058(5) 0.007(5) 0.000(5) -0.047(6)
C37 0.102(8) 0.054(5) 0.072(6) -0.015(4) 0.006(5) -0.012(5)
C38 0.099(8) 0.053(6) 0.129(10) -0.006(6) 0.029(7) -0.006(5)
C39 0.113(9) 0.057(6) 0.131(10) -0.005(6) 0.007(8) -0.033(6)
C40 0.057(4) 0.061(5) 0.047(4) -0.006(3) 0.001(3) -0.020(4)
C41 0.076(6) 0.061(5) 0.058(5) 0.002(4) -0.001(4) -0.027(4)
C42 0.064(5) 0.074(6) 0.072(6) -0.011(5) -0.008(4) -0.019(4)
C43 0.057(4) 0.054(4) 0.067(5) 0.001(4) -0.006(4) -0.027(4)
C44 0.062(5) 0.059(5) 0.087(6) -0.004(4) -0.013(4) -0.034(4)
C45 0.078(6) 0.079(6) 0.071(6) -0.024(5) -0.020(5) -0.034(5)
C46 0.077(6) 0.079(6) 0.064(5) -0.015(4) -0.008(4) -0.041(5)
C47 0.056(4) 0.062(5) 0.057(4) -0.009(3) -0.001(3) -0.031(4)
C48 0.048(4) 0.051(4) 0.040(3) -0.009(3) 0.000(3) -0.024(3)
C49 0.050(4) 0.054(4) 0.047(4) 0.000(3) -0.002(3) -0.026(3)
C50 0.052(4) 0.060(4) 0.048(4) -0.008(3) 0.007(3) -0.033(3)
C51 0.044(4) 0.065(5) 0.053(4) 0.000(3) -0.007(3) -0.023(3)
C52 0.049(4) 0.052(4) 0.042(3) -0.003(3) -0.006(3) -0.018(3)
C53 0.051(4) 0.051(4) 0.040(3) -0.007(3) 0.000(3) -0.023(3)
C54 0.046(4) 0.049(4) 0.039(3) -0.009(3) 0.002(3) -0.016(3)
C55 0.040(3) 0.052(4) 0.036(3) -0.010(3) 0.005(3) -0.014(3)
C56 0.055(4) 0.047(4) 0.050(4) -0.003(3) -0.001(3) -0.023(3)
C57 0.055(4) 0.051(4) 0.042(4) 0.002(3) -0.007(3) -0.015(3)
C58 0.056(4) 0.068(5) 0.042(4) -0.004(3) -0.008(3) -0.029(4)
C59 0.054(4) 0.055(4) 0.045(4) -0.009(3) 0.000(3) -0.024(3)
C60 0.062(4) 0.045(4) 0.049(4) -0.003(3) -0.010(3) -0.023(3)
C61 0.055(4) 0.058(4) 0.051(4) -0.006(3) -0.008(3) -0.016(3)
C62 0.084(6) 0.059(5) 0.050(4) -0.010(4) -0.008(4) -0.017(4)
C63 0.096(7) 0.052(5) 0.061(5) -0.008(4) -0.020(5) -0.026(4)
C64 0.095(6) 0.052(4) 0.053(4) -0.003(3) -0.014(4) -0.035(4)
C65 0.064(5) 0.051(4) 0.053(4) -0.002(3) -0.015(4) -0.025(4)
C66 0.059(4) 0.059(5) 0.049(4) -0.009(3) 0.006(3) -0.017(4)
C67 0.071(6) 0.105(8) 0.056(5) 0.003(5) -0.009(4) -0.029(5)
C68 0.065(5) 0.092(7) 0.076(6) -0.016(5) 0.008(5) -0.030(5)
C69 0.156(12) 0.069(6) 0.066(6) -0.012(5) -0.017(7) -0.050(7)
C70 0.144(13) 0.068(7) 0.122(11) -0.006(7) 0.022(9) -0.020(8)
C71 0.133(11) 0.055(6) 0.132(10) 0.004(6) -0.041(8) -0.047(7)
C72 0.067(5) 0.057(4) 0.051(4) -0.002(3) -0.008(4) -0.031(4)
C73 0.084(6) 0.067(5) 0.047(4) -0.001(4) -0.003(4) -0.032(5)
C74 0.085(6) 0.081(6) 0.078(6) -0.011(5) -0.001(5) -0.048(5)
C75 0.056(4) 0.058(4) 0.057(4) 0.006(3) -0.008(3) -0.030(4)
C76 0.065(5) 0.064(5) 0.057(4) -0.003(4) -0.003(4) -0.034(4)
C77 0.096(7) 0.064(5) 0.070(6) -0.004(4) -0.002(5) -0.036(5)
C78 0.098(7) 0.073(6) 0.077(6) -0.005(5) 0.009(5) -0.044(6)
C79 0.082(6) 0.076(6) 0.069(6) 0.019(5) -0.007(5) -0.041(5)
C80 0.061(5) 0.076(6) 0.059(5) 0.012(4) -0.012(4) -0.033(4)
C81 0.080(6) 0.061(5) 0.058(5) 0.001(4) -0.005(4) -0.040(4)
C82 0.105(8) 0.093(7) 0.058(5) 0.003(5) -0.017(5) -0.054(6)
C83 0.116(9) 0.077(6) 0.082(7) -0.021(5) 0.013(6) -0.059(6)
C84 0.146(12) 0.077(7) 0.074(7) 0.005(5) -0.002(7) -0.045(7)
C85 0.162(14) 0.095(9) 0.146(13) 0.023(9) -0.029(11) -0.073(10)
C86 0.137(11) 0.070(7) 0.097(8) -0.004(6) 0.006(8) -0.033(7)
C87 0.097(8) 0.071(6) 0.074(6) 0.007(5) 0.013(6) -0.019(5)
C88 0.103(10) 0.166(15) 0.116(11) 0.007(10) 0.026(9) -0.045(10)
C89 0.156(13) 0.147(13) 0.042(5) 0.007(6) 0.015(7) -0.009(10)
C90 0.047(4) 0.058(5) 0.070(5) -0.008(4) 0.001(4) -0.018(3)
C91 0.065(5) 0.085(6) 0.057(5) -0.009(4) 0.015(4) -0.029(5)
C92 0.073(6) 0.081(6) 0.071(6) -0.023(5) 0.026(5) -0.037(5)
C93 0.043(4) 0.066(5) 0.089(6) -0.006(5) 0.014(4) -0.017(4)
C94 0.052(4) 0.064(5) 0.071(5) 0.002(4) -0.004(4) -0.025(4)
C95 0.102(8) 0.144(9) 0.080(7) 0.016(7) -0.005(6) -0.057(7)
C96 0.114(8) 0.151(9) 0.075(7) 0.014(7) -0.012(6) -0.076(8)
C97 0.125(9) 0.153(11) 0.117(10) 0.031(9) 0.012(9) -0.048(8)
C98 0.091(8) 0.193(12) 0.119(11) 0.059(10) 0.008(7) -0.051(8)
C99 0.128(9) 0.192(12) 0.131(11) 0.050(10) -0.058(9) -0.091(9)
C100 0.144(9) 0.141(10) 0.108(9) 0.010(8) -0.036(9) -0.067(8)

loop_
_atom_type_symbol
_atom_type_description
_atom_type_scat_dispersion_real
_atom_type_scat_dispersion_imag
_atom_type_scat_source
Bi Bi -4.1077 10.2566 'International Tables Vol C Tables 4.2.6.8 and 6.1.1.4'
Br Br -0.2901 2.4595 'International Tables Vol C Tables 4.2.6.8 and 6.1.1.4'
C C 0.0033 0.0016 'International Tables Vol C Tables 4.2.6.8 and 6.1.1.4'
H H 0.0000 0.0000 'International Tables Vol C Tables 4.2.6.8 and 6.1.1.4'
N N 0.0061 0.0033 'International Tables Vol C Tables 4.2.6.8 and 6.1.1.4'
O O 0.0106 0.0060 'International Tables Vol C Tables 4.2.6.8 and 6.1.1.4'
S S 0.1246 0.1234 'International Tables Vol C Tables 4.2.6.8 and 6.1.1.4'

loop_
_geom_angle_atom_site_label_1
_geom_angle_atom_site_label_2
_geom_angle_atom_site_label_3
_geom_angle
_geom_angle_site_symmetry_1
_geom_angle_site_symmetry_3
_geom_angle_publ_flag
N1 Bi1 O8 100.28(18) . . ?
N1 Bi1 N3 142.8(2) . . ?
N1 Bi1 N4 85.2(2) . . ?
N2 Bi1 O8 79.75(19) . . ?
N2 Bi1 N1 73.4(2) . . ?
N2 Bi1 N3 69.9(2) . . ?
N2 Bi1 N4 92.3(2) . . ?
N3 Bi1 O8 79.37(18) . . ?
N3 Bi1 N4 90.2(2) . . ?
N4 Bi1 O8 168.55(18) . . ?
N5 Bi2 O4 80.07(18) . . ?
N5 Bi2 N8 89.6(2) . . ?
N6 Bi2 O4 79.73(19) . . ?
N6 Bi2 N5 69.9(2) . . ?
N6 Bi2 N7 73.5(2) . . ?
N6 Bi2 N8 92.4(2) . . ?
N7 Bi2 O4 99.59(18) . . ?
N7 Bi2 N5 142.9(2) . . ?
N7 Bi2 N8 85.8(2) . . ?
N8 Bi2 O4 168.67(18) . . ?
O1 S1 O2 115.5(3) . . ?
O1 S1 N1 110.8(3) . . ?
O1 S1 C13 109.0(3) . . ?
O2 S1 N1 103.9(3) . . ?
O2 S1 C13 108.8(3) . . ?
N1 S1 C13 108.5(3) . . ?
O3 S2 O4 114.6(3) . . ?
O3 S2 N3 104.9(3) . . ?
O3 S2 C28 108.4(3) . . ?
O4 S2 N3 112.0(3) . . ?
O4 S2 C28 106.8(3) . . ?
N3 S2 C28 110.1(3) . . ?
O7 S3 O8 114.7(3) . . ?
O7 S3 N5 105.0(3) . . ?
O7 S3 C60 108.1(3) . . ?
O8 S3 N5 112.2(3) . . ?
O8 S3 C60 106.7(3) . . ?
N5 S3 C60 110.1(3) . . ?
O5 S4 O6 115.3(4) . . ?
O5 S4 N7 110.8(3) . . ?
O5 S4 C75 109.6(4) . . ?
O6 S4 N7 104.2(3) . . ?
O6 S4 C75 108.8(4) . . ?
N7 S4 C75 107.9(3) . . ?
S2 O4 Bi2 125.4(3) . . ?
S3 O8 Bi1 125.6(3) . . ?
S1 N1 Bi1 112.4(3) . . ?
C1 N1 Bi1 113.9(4) . . ?
C1 N1 S1 122.4(5) . . ?
C6 N2 Bi1 118.2(5) . . ?
C7 N2 Bi1 117.4(4) . . ?
C7 N2 C6 123.2(6) . . ?
S2 N3 Bi1 115.1(3) . . ?
C8 N3 Bi1 111.0(4) . . ?
C8 N3 S2 123.4(5) . . ?
C43 N4 Bi1 116.5(5) . . ?
C43 N4 C47 118.8(7) . . ?
C47 N4 Bi1 123.4(5) . . ?
S3 N5 Bi2 114.3(3) . . ?
C48 N5 Bi2 109.9(4) . . ?
C48 N5 S3 124.3(5) . . ?
C53 N6 Bi2 116.7(4) . . ?
C53 N6 C54 123.8(6) . . ?
C54 N6 Bi2 118.1(4) . . ?
S4 N7 Bi2 112.5(3) . . ?
C55 N7 Bi2 113.9(4) . . ?
C55 N7 S4 122.1(5) . . ?
C90 N8 Bi2 123.6(5) . . ?
C90 N8 C94 119.2(7) . . ?
C94 N8 Bi2 116.0(5) . . ?
C2 C1 N1 124.6(6) . . ?
C2 C1 C6 120.3(6) . . ?
C6 C1 N1 115.1(6) . . ?
C1 C2 H2 120.1 . . ?
C3 C2 C1 119.9(7) . . ?
C3 C2 H2 120.1 . . ?
C2 C3 Br1 118.9(6) . . ?
C2 C3 C4 121.7(7) . . ?
C4 C3 Br1 119.3(5) . . ?
C3 C4 H4 121.1 . . ?
C5 C4 C3 117.8(7) . . ?
C5 C4 H4 121.1 . . ?
C4 C5 H5 118.6 . . ?
C4 C5 C6 122.7(7) . . ?
C6 C5 H5 118.6 . . ?
N2 C6 C1 117.8(6) . . ?
C5 C6 N2 124.8(7) . . ?
C5 C6 C1 117.4(6) . . ?
N2 C7 C8 116.4(6) . . ?
C12 C7 N2 126.1(7) . . ?
C12 C7 C8 117.1(7) . . ?
N3 C8 C7 113.2(6) . . ?
C9 C8 N3 127.3(7) . . ?
C9 C8 C7 119.5(6) . . ?
C8 C9 H9 119.5 . . ?
C8 C9 C10 121.0(7) . . ?
C10 C9 H9 119.5 . . ?
C9 C10 Br2 119.2(6) . . ?
C9 C10 C11 120.5(7) . . ?
C11 C10 Br2 120.3(5) . . ?
C10 C11 H11 120.5 . . ?
C12 C11 C10 119.0(7) . . ?
C12 C11 H11 120.5 . . ?
C7 C12 H12 118.7 . . ?
C11 C12 C7 122.7(7) . . ?
C11 C12 H12 118.7 . . ?
C14 C13 S1 117.9(6) . . ?
C14 C13 C18 119.8(7) . . ?
C18 C13 S1 122.4(6) . . ?
C13 C14 C19 126.1(7) . . ?
C15 C14 C13 118.3(7) . . ?
C15 C14 C19 115.6(7) . . ?
C14 C15 H15 118.4 . . ?
C16 C15 C14 123.3(8) . . ?
C16 C15 H15 118.4 . . ?
C15 C16 C17 117.2(8) . . ?
C15 C16 C22 122.1(9) . . ?
C17 C16 C22 120.7(8) . . ?
C16 C17 H17 118.2 . . ?
C16 C17 C18 123.7(8) . . ?
C18 C17 H17 118.2 . . ?
C13 C18 C25 125.7(7) . . ?
C17 C18 C13 117.7(7) . . ?
C17 C18 C25 116.5(7) . . ?
C14 C19 H19 108.1 . . ?
C14 C19 C20 109.5(7) . . ?
C20 C19 H19 108.1 . . ?
C21 C19 C14 113.3(7) . . ?
C21 C19 H19 108.1 . . ?
C21 C19 C20 109.5(8) . . ?
C19 C20 H20A 109.5 . . ?
C19 C20 H20B 109.5 . . ?
C19 C20 H20C 109.5 . . ?
H20A C20 H20B 109.5 . . ?
H20A C20 H20C 109.5 . . ?
H20B C20 H20C 109.5 . . ?
C19 C21 H21A 109.5 . . ?
C19 C21 H21B 109.5 . . ?
C19 C21 H21C 109.5 . . ?
H21A C21 H21B 109.5 . . ?
H21A C21 H21C 109.5 . . ?
H21B C21 H21C 109.5 . . ?
C16 C22 H22 106.7 . . ?
C23 C22 C16 113.1(10) . . ?
C23 C22 H22 106.7 . . ?
C23 C22 C24 112.8(9) . . ?
C24 C22 C16 110.3(9) . . ?
C24 C22 H22 106.7 . . ?
C22 C23 H23A 109.5 . . ?
C22 C23 H23B 109.5 . . ?
C22 C23 H23C 109.5 . . ?
H23A C23 H23B 109.5 . . ?
H23A C23 H23C 109.5 . . ?
H23B C23 H23C 109.5 . . ?
C22 C24 H24A 109.5 . . ?
C22 C24 H24B 109.5 . . ?
C22 C24 H24C 109.5 . . ?
H24A C24 H24B 109.5 . . ?
H24A C24 H24C 109.5 . . ?
H24B C24 H24C 109.5 . . ?
C18 C25 H25 107.8 . . ?
C18 C25 C27 112.7(8) . . ?
C26 C25 C18 109.5(8) . . ?
C26 C25 H25 107.8 . . ?
C26 C25 C27 111.1(8) . . ?
C27 C25 H25 107.8 . . ?
C25 C26 H26A 109.5 . . ?
C25 C26 H26B 109.5 . . ?
C25 C26 H26C 109.5 . . ?
H26A C26 H26B 109.5 . . ?
H26A C26 H26C 109.5 . . ?
H26B C26 H26C 109.5 . . ?
C25 C27 H27A 109.5 . . ?
C25 C27 H27B 109.5 . . ?
C25 C27 H27C 109.5 . . ?
H27A C27 H27B 109.5 . . ?
H27A C27 H27C 109.5 . . ?
H27B C27 H27C 109.5 . . ?
C29 C28 S2 115.7(6) . . ?
C33 C28 S2 122.9(6) . . ?
C33 C28 C29 120.8(7) . . ?
C28 C29 C34 125.8(7) . . ?
C30 C29 C28 118.2(7) . . ?
C30 C29 C34 116.0(7) . . ?
C29 C30 H30 118.5 . . ?
C29 C30 C31 122.9(8) . . ?
C31 C30 H30 118.5 . . ?
C30 C31 C32 117.3(8) . . ?
C30 C31 C37 121.0(8) . . ?
C32 C31 C37 121.5(8) . . ?
C31 C32 H32 118.8 . . ?
C33 C32 C31 122.3(8) . . ?
C33 C32 H32 118.8 . . ?
C28 C33 C40 127.4(7) . . ?
C32 C33 C28 118.0(7) . . ?
C32 C33 C40 114.6(7) . . ?
C29 C34 H34 108.3 . . ?
C29 C34 C36 109.6(7) . . ?
C35 C34 C29 112.0(7) . . ?
C35 C34 H34 108.3 . . ?
C35 C34 C36 110.4(8) . . ?
C36 C34 H34 108.3 . . ?
C34 C35 H35A 109.5 . . ?
C34 C35 H35B 109.5 . . ?
C34 C35 H35C 109.5 . . ?
H35A C35 H35B 109.5 . . ?
H35A C35 H35C 109.5 . . ?
H35B C35 H35C 109.5 . . ?
C34 C36 H36A 109.5 . . ?
C34 C36 H36B 109.5 . . ?
C34 C36 H36C 109.5 . . ?
H36A C36 H36B 109.5 . . ?
H36A C36 H36C 109.5 . . ?
H36B C36 H36C 109.5 . . ?
C31 C37 H37 107.3 . . ?
C38 C37 C31 113.2(9) . . ?
C38 C37 H37 107.3 . . ?
C38 C37 C39 111.3(9) . . ?
C39 C37 C31 110.2(8) . . ?
C39 C37 H37 107.3 . . ?
C37 C38 H38A 109.5 . . ?
C37 C38 H38B 109.5 . . ?
C37 C38 H38C 109.5 . . ?
H38A C38 H38B 109.5 . . ?
H38A C38 H38C 109.5 . . ?
H38B C38 H38C 109.5 . . ?
C37 C39 H39A 109.5 . . ?
C37 C39 H39B 109.5 . . ?
C37 C39 H39C 109.5 . . ?
H39A C39 H39B 109.5 . . ?
H39A C39 H39C 109.5 . . ?
H39B C39 H39C 109.5 . . ?
C33 C40 H40 108.4 . . ?
C41 C40 C33 109.4(7) . . ?
C41 C40 H40 108.4 . . ?
C41 C40 C42 110.2(7) . . ?
C42 C40 C33 111.8(7) . . ?
C42 C40 H40 108.4 . . ?
C40 C41 H41A 109.5 . . ?
C40 C41 H41B 109.5 . . ?
C40 C41 H41C 109.5 . . ?
H41A C41 H41B 109.5 . . ?
H41A C41 H41C 109.5 . . ?
H41B C41 H41C 109.5 . . ?
C40 C42 H42A 109.5 . . ?
C40 C42 H42B 109.5 . . ?
C40 C42 H42C 109.5 . . ?
H42A C42 H42B 109.5 . . ?
H42A C42 H42C 109.5 . . ?
H42B C42 H42C 109.5 . . ?
N4 C43 H43 118.9 . . ?
N4 C43 C44 122.3(8) . . ?
C44 C43 H43 118.9 . . ?
C43 C44 H44 120.4 . . ?
C45 C44 C43 119.2(8) . . ?
C45 C44 H44 120.4 . . ?
C44 C45 H45 121.0 . . ?
C46 C45 C44 118.0(8) . . ?
C46 C45 H45 121.0 . . ?
C45 C46 H46 119.0 . . ?
C45 C46 C47 121.9(9) . . ?
C47 C46 H46 119.0 . . ?
N4 C47 C46 119.7(8) . . ?
N4 C47 H47 120.1 . . ?
C46 C47 H47 120.1 . . ?
C49 C48 N5 125.4(6) . . ?
C49 C48 C53 120.4(7) . . ?
C53 C48 N5 114.2(6) . . ?
C48 C49 H49 120.1 . . ?
C50 C49 C48 119.8(7) . . ?
C50 C49 H49 120.1 . . ?
C49 C50 Br3 119.3(6) . . ?
C51 C50 Br3 119.7(6) . . ?
C51 C50 C49 121.0(7) . . ?
C50 C51 H51 120.1 . . ?
C50 C51 C52 119.7(7) . . ?
C52 C51 H51 120.1 . . ?
C51 C52 H52 119.4 . . ?
C51 C52 C53 121.2(7) . . ?
C53 C52 H52 119.4 . . ?
N6 C53 C48 116.9(6) . . ?
C52 C53 N6 125.3(7) . . ?
C52 C53 C48 117.6(6) . . ?
N6 C54 C55 117.6(6) . . ?
C59 C54 N6 124.3(7) . . ?
C59 C54 C55 118.1(6) . . ?
N7 C55 C54 115.3(6) . . ?
C56 C55 N7 124.9(6) . . ?
C56 C55 C54 119.7(6) . . ?
C55 C56 H56 120.2 . . ?
C57 C56 C55 119.6(7) . . ?
C57 C56 H56 120.2 . . ?
C56 C57 Br4 118.0(6) . . ?
C56 C57 C58 122.0(7) . . ?
C58 C57 Br4 119.9(5) . . ?
C57 C58 H58 120.9 . . ?
C59 C58 C57 118.2(7) . . ?
C59 C58 H58 120.9 . . ?
C54 C59 H59 119.0 . . ?
C58 C59 C54 122.1(7) . . ?
C58 C59 H59 119.0 . . ?
C61 C60 S3 115.8(6) . . ?
C65 C60 S3 122.8(6) . . ?
C65 C60 C61 121.0(7) . . ?
C60 C61 C66 125.4(7) . . ?
C62 C61 C60 118.1(8) . . ?
C62 C61 C66 116.5(7) . . ?
C61 C62 H62 118.7 . . ?
C61 C62 C63 122.6(8) . . ?
C63 C62 H62 118.7 . . ?
C62 C63 C69 119.6(9) . . ?
C64 C63 C62 117.3(8) . . ?
C64 C63 C69 122.9(9) . . ?
C63 C64 H64 118.2 . . ?
C63 C64 C65 123.5(8) . . ?
C65 C64 H64 118.2 . . ?
C60 C65 C72 128.0(7) . . ?
C64 C65 C60 117.0(8) . . ?
C64 C65 C72 115.0(7) . . ?
C61 C66 H66 108.5 . . ?
C61 C66 C67 109.8(7) . . ?
C67 C66 H66 108.5 . . ?
C68 C66 C61 111.8(7) . . ?
C68 C66 H66 108.5 . . ?
C68 C66 C67 109.6(7) . . ?
C66 C67 H67A 109.5 . . ?
C66 C67 H67B 109.5 . . ?
C66 C67 H67C 109.5 . . ?
H67A C67 H67B 109.5 . . ?
H67A C67 H67C 109.5 . . ?
H67B C67 H67C 109.5 . . ?
C66 C68 H68A 109.5 . . ?
C66 C68 H68B 109.5 . . ?
C66 C68 H68C 109.5 . . ?
H68A C68 H68B 109.5 . . ?
H68A C68 H68C 109.5 . . ?
H68B C68 H68C 109.5 . . ?
C63 C69 H69 107.9 . . ?
C70 C69 C63 108.9(10) . . ?
C70 C69 H69 107.9 . . ?
C70 C69 C71 111.4(10) . . ?
C71 C69 C63 112.8(10) . . ?
C71 C69 H69 107.9 . . ?
C69 C70 H70A 109.5 . . ?
C69 C70 H70B 109.5 . . ?
C69 C70 H70C 109.5 . . ?
H70A C70 H70B 109.5 . . ?
H70A C70 H70C 109.5 . . ?
H70B C70 H70C 109.5 . . ?
C69 C71 H71A 109.5 . . ?
C69 C71 H71B 109.5 . . ?
C69 C71 H71C 109.5 . . ?
H71A C71 H71B 109.5 . . ?
H71A C71 H71C 109.5 . . ?
H71B C71 H71C 109.5 . . ?
C65 C72 H72 108.4 . . ?
C65 C72 C73 109.3(7) . . ?
C73 C72 H72 108.4 . . ?
C74 C72 C65 111.7(7) . . ?
C74 C72 H72 108.4 . . ?
C74 C72 C73 110.6(7) . . ?
C72 C73 H73A 109.5 . . ?
C72 C73 H73B 109.5 . . ?
C72 C73 H73C 109.5 . . ?
H73A C73 H73B 109.5 . . ?
H73A C73 H73C 109.5 . . ?
H73B C73 H73C 109.5 . . ?
C72 C74 H74A 109.5 . . ?
C72 C74 H74B 109.5 . . ?
C72 C74 H74C 109.5 . . ?
H74A C74 H74B 109.5 . . ?
H74A C74 H74C 109.5 . . ?
H74B C74 H74C 109.5 . . ?
C76 C75 S4 118.1(6) . . ?
C76 C75 C80 120.2(8) . . ?
C80 C75 S4 121.6(7) . . ?
C75 C76 C81 126.3(7) . . ?
C77 C76 C75 118.9(8) . . ?
C77 C76 C81 114.8(8) . . ?
C76 C77 H77 118.9 . . ?
C78 C77 C76 122.2(9) . . ?
C78 C77 H77 118.9 . . ?
C77 C78 C79 117.8(9) . . ?
C77 C78 C84 119.3(10) . . ?
C79 C78 C84 122.9(9) . . ?
C78 C79 H79 118.2 . . ?
C80 C79 C78 123.6(8) . . ?
C80 C79 H79 118.2 . . ?
C75 C80 C87 125.8(8) . . ?
C79 C80 C75 117.3(9) . . ?
C79 C80 C87 116.9(8) . . ?
C76 C81 H81 108.0 . . ?
C76 C81 C82 108.7(7) . . ?
C82 C81 H81 108.0 . . ?
C83 C81 C76 113.5(8) . . ?
C83 C81 H81 108.0 . . ?
C83 C81 C82 110.6(8) . . ?
C81 C82 H82A 109.5 . . ?
C81 C82 H82B 109.5 . . ?
C81 C82 H82C 109.5 . . ?
H82A C82 H82B 109.5 . . ?
H82A C82 H82C 109.5 . . ?
H82B C82 H82C 109.5 . . ?
C81 C83 H83A 109.5 . . ?
C81 C83 H83B 109.5 . . ?
C81 C83 H83C 109.5 . . ?
H83A C83 H83B 109.5 . . ?
H83A C83 H83C 109.5 . . ?
H83B C83 H83C 109.5 . . ?
C78 C84 H84 107.3 . . ?
C78 C84 C86 107.7(10) . . ?
C85 C84 C78 112.7(12) . . ?
C85 C84 H84 107.3 . . ?
C85 C84 C86 114.2(11) . . ?
C86 C84 H84 107.3 . . ?
C84 C85 H85A 109.5 . . ?
C84 C85 H85B 109.5 . . ?
C84 C85 H85C 109.5 . . ?
H85A C85 H85B 109.5 . . ?
H85A C85 H85C 109.5 . . ?
H85B C85 H85C 109.5 . . ?
C84 C86 H86A 109.5 . . ?
C84 C86 H86B 109.5 . . ?
C84 C86 H86C 109.5 . . ?
H86A C86 H86B 109.5 . . ?
H86A C86 H86C 109.5 . . ?
H86B C86 H86C 109.5 . . ?
C80 C87 H87 105.9 . . ?
C88 C87 C80 110.2(12) . . ?
C88 C87 H87 105.9 . . ?
C88 C87 C89 115.6(11) . . ?
C89 C87 C80 112.6(9) . . ?
C89 C87 H87 105.9 . . ?
C87 C88 H88A 109.5 . . ?
C87 C88 H88B 109.5 . . ?
C87 C88 H88C 109.5 . . ?
H88A C88 H88B 109.5 . . ?
H88A C88 H88C 109.5 . . ?
H88B C88 H88C 109.5 . . ?
C87 C89 H89A 109.5 . . ?
C87 C89 H89B 109.5 . . ?
C87 C89 H89C 109.5 . . ?
H89A C89 H89B 109.5 . . ?
H89A C89 H89C 109.5 . . ?
H89B C89 H89C 109.5 . . ?
N8 C90 H90 119.8 . . ?
N8 C90 C91 120.4(8) . . ?
C91 C90 H90 119.8 . . ?
C90 C91 H91 119.5 . . ?
C92 C91 C90 121.0(9) . . ?
C92 C91 H91 119.5 . . ?
C91 C92 H92 121.2 . . ?
C93 C92 C91 117.7(8) . . ?
C93 C92 H92 121.2 . . ?
C92 C93 H93 120.1 . . ?
C92 C93 C94 119.7(8) . . ?
C94 C93 H93 120.1 . . ?
N8 C94 C93 121.9(8) . . ?
N8 C94 H94 119.0 . . ?
C93 C94 H94 119.0 . . ?
C96 C95 H95 119.7 . . ?
C96 C95 C100 120.6(10) . . ?
C100 C95 H95 119.7 . . ?
C95 C96 H96 119.9 . . ?
C95 C96 C97 120.2(10) . . ?
C97 C96 H96 119.9 . . ?
C96 C97 H97 120.4 . . ?
C96 C97 C98 119.2(11) . . ?
C98 C97 H97 120.4 . . ?
C97 C98 H98 119.6 . . ?
C97 C98 C99 120.8(11) . . ?
C99 C98 H98 119.6 . . ?
C98 C99 H99 120.4 . . ?
C100 C99 C98 119.2(11) . . ?
C100 C99 H99 120.4 . . ?
C95 C100 H100 120.0 . . ?
C99 C100 C95 120.1(11) . . ?
C99 C100 H100 120.0 . . ?

loop_
_geom_bond_atom_site_label_1
_geom_bond_atom_site_label_2
_geom_bond_distance
_geom_bond_site_symmetry_2
_geom_bond_publ_flag
Bi1 O8 2.616(5) . ?
Bi1 N1 2.308(6) . ?
Bi1 N2 2.145(6) . ?
Bi1 N3 2.390(6) . ?
Bi1 N4 2.403(6) . ?
Bi2 O4 2.618(5) . ?
Bi2 N5 2.407(6) . ?
Bi2 N6 2.154(6) . ?
Bi2 N7 2.312(6) . ?
Bi2 N8 2.411(6) . ?
Br1 C3 1.900(7) . ?
Br2 C10 1.905(7) . ?
Br3 C50 1.913(7) . ?
Br4 C57 1.904(7) . ?
S1 O1 1.437(6) . ?
S1 O2 1.450(5) . ?
S1 N1 1.612(6) . ?
S1 C13 1.793(8) . ?
S2 O3 1.446(5) . ?
S2 O4 1.462(5) . ?
S2 N3 1.588(6) . ?
S2 C28 1.807(7) . ?
S3 O7 1.442(5) . ?
S3 O8 1.464(5) . ?
S3 N5 1.587(6) . ?
S3 C60 1.807(7) . ?
S4 O5 1.432(6) . ?
S4 O6 1.443(5) . ?
S4 N7 1.609(6) . ?
S4 C75 1.797(8) . ?
N1 C1 1.411(8) . ?
N2 C6 1.406(9) . ?
N2 C7 1.401(9) . ?
N3 C8 1.408(9) . ?
N4 C43 1.337(9) . ?
N4 C47 1.345(10) . ?
N5 C48 1.408(9) . ?
N6 C53 1.403(9) . ?
N6 C54 1.405(9) . ?
N7 C55 1.406(9) . ?
N8 C90 1.333(10) . ?
N8 C94 1.334(10) . ?
C1 C2 1.389(10) . ?
C1 C6 1.408(10) . ?
C2 H2 0.9500 . ?
C2 C3 1.371(10) . ?
C3 C4 1.385(11) . ?
C4 H4 0.9500 . ?
C4 C5 1.382(10) . ?
C5 H5 0.9500 . ?
C5 C6 1.395(10) . ?
C7 C8 1.429(10) . ?
C7 C12 1.401(10) . ?
C8 C9 1.366(10) . ?
C9 H9 0.9500 . ?
C9 C10 1.380(10) . ?
C10 C11 1.386(10) . ?
C11 H11 0.9500 . ?
C11 C12 1.353(10) . ?
C12 H12 0.9500 . ?
C13 C14 1.417(11) . ?
C13 C18 1.419(10) . ?
C14 C15 1.399(12) . ?
C14 C19 1.535(11) . ?
C15 H15 0.9500 . ?
C15 C16 1.369(12) . ?
C16 C17 1.386(13) . ?
C16 C22 1.516(13) . ?
C17 H17 0.9500 . ?
C17 C18 1.394(12) . ?
C18 C25 1.531(12) . ?
C19 H19 1.0000 . ?
C19 C20 1.541(13) . ?
C19 C21 1.513(12) . ?
C20 H20A 0.9800 . ?
C20 H20B 0.9800 . ?
C20 H20C 0.9800 . ?
C21 H21A 0.9800 . ?
C21 H21B 0.9800 . ?
C21 H21C 0.9800 . ?
C22 H22 1.0000 . ?
C22 C23 1.479(17) . ?
C22 C24 1.503(16) . ?
C23 H23A 0.9800 . ?
C23 H23B 0.9800 . ?
C23 H23C 0.9800 . ?
C24 H24A 0.9800 . ?
C24 H24B 0.9800 . ?
C24 H24C 0.9800 . ?
C25 H25 1.0000 . ?
C25 C26 1.507(13) . ?
C25 C27 1.553(12) . ?
C26 H26A 0.9800 . ?
C26 H26B 0.9800 . ?
C26 H26C 0.9800 . ?
C27 H27A 0.9800 . ?
C27 H27B 0.9800 . ?
C27 H27C 0.9800 . ?
C28 C29 1.411(10) . ?
C28 C33 1.390(11) . ?
C29 C30 1.370(11) . ?
C29 C34 1.531(11) . ?
C30 H30 0.9500 . ?
C30 C31 1.378(12) . ?
C31 C32 1.396(12) . ?
C31 C37 1.539(12) . ?
C32 H32 0.9500 . ?
C32 C33 1.387(11) . ?
C33 C40 1.554(11) . ?
C34 H34 1.0000 . ?
C34 C35 1.494(12) . ?
C34 C36 1.539(12) . ?
C35 H35A 0.9800 . ?
C35 H35B 0.9800 . ?
C35 H35C 0.9800 . ?
C36 H36A 0.9800 . ?
C36 H36B 0.9800 . ?
C36 H36C 0.9800 . ?
C37 H37 1.0000 . ?
C37 C38 1.498(16) . ?
C37 C39 1.511(15) . ?
C38 H38A 0.9800 . ?
C38 H38B 0.9800 . ?
C38 H38C 0.9800 . ?
C39 H39A 0.9800 . ?
C39 H39B 0.9800 . ?
C39 H39C 0.9800 . ?
C40 H40 1.0000 . ?
C40 C41 1.518(11) . ?
C40 C42 1.522(12) . ?
C41 H41A 0.9800 . ?
C41 H41B 0.9800 . ?
C41 H41C 0.9800 . ?
C42 H42A 0.9800 . ?
C42 H42B 0.9800 . ?
C42 H42C 0.9800 . ?
C43 H43 0.9500 . ?
C43 C44 1.395(12) . ?
C44 H44 0.9500 . ?
C44 C45 1.367(13) . ?
C45 H45 0.9500 . ?
C45 C46 1.352(13) . ?
C46 H46 0.9500 . ?
C46 C47 1.395(11) . ?
C47 H47 0.9500 . ?
C48 C49 1.384(10) . ?
C48 C53 1.408(10) . ?
C49 H49 0.9500 . ?
C49 C50 1.375(10) . ?
C50 C51 1.367(11) . ?
C51 H51 0.9500 . ?
C51 C52 1.378(10) . ?
C52 H52 0.9500 . ?
C52 C53 1.400(10) . ?
C54 C55 1.424(10) . ?
C54 C59 1.392(10) . ?
C55 C56 1.394(10) . ?
C56 H56 0.9500 . ?
C56 C57 1.375(10) . ?
C57 C58 1.388(11) . ?
C58 H58 0.9500 . ?
C58 C59 1.384(10) . ?
C59 H59 0.9500 . ?
C60 C61 1.414(11) . ?
C60 C65 1.401(11) . ?
C61 C62 1.378(12) . ?
C61 C66 1.532(11) . ?
C62 H62 0.9500 . ?
C62 C63 1.388(13) . ?
C63 C64 1.376(13) . ?
C63 C69 1.539(13) . ?
C64 H64 0.9500 . ?
C64 C65 1.396(11) . ?
C65 C72 1.538(12) . ?
C66 H66 1.0000 . ?
C66 C67 1.550(12) . ?
C66 C68 1.523(12) . ?
C67 H67A 0.9800 . ?
C67 H67B 0.9800 . ?
C67 H67C 0.9800 . ?
C68 H68A 0.9800 . ?
C68 H68B 0.9800 . ?
C68 H68C 0.9800 . ?
C69 H69 1.0000 . ?
C69 C70 1.515(18) . ?
C69 C71 1.518(17) . ?
C70 H70A 0.9800 . ?
C70 H70B 0.9800 . ?
C70 H70C 0.9800 . ?
C71 H71A 0.9800 . ?
C71 H71B 0.9800 . ?
C71 H71C 0.9800 . ?
C72 H72 1.0000 . ?
C72 C73 1.540(11) . ?
C72 C74 1.534(12) . ?
C73 H73A 0.9800 . ?
C73 H73B 0.9800 . ?
C73 H73C 0.9800 . ?
C74 H74A 0.9800 . ?
C74 H74B 0.9800 . ?
C74 H74C 0.9800 . ?
C75 C76 1.420(12) . ?
C75 C80 1.432(11) . ?
C76 C77 1.407(12) . ?
C76 C81 1.529(11) . ?
C77 H77 0.9500 . ?
C77 C78 1.379(13) . ?
C78 C79 1.406(14) . ?
C78 C84 1.540(15) . ?
C79 H79 0.9500 . ?
C79 C80 1.391(13) . ?
C80 C87 1.530(14) . ?
C81 H81 1.0000 . ?
C81 C82 1.540(13) . ?
C81 C83 1.504(14) . ?
C82 H82A 0.9800 . ?
C82 H82B 0.9800 . ?
C82 H82C 0.9800 . ?
C83 H83A 0.9800 . ?
C83 H83B 0.9800 . ?
C83 H83C 0.9800 . ?
C84 H84 1.0000 . ?
C84 C85 1.482(18) . ?
C84 C86 1.556(18) . ?
C85 H85A 0.9800 . ?
C85 H85B 0.9800 . ?
C85 H85C 0.9800 . ?
C86 H86A 0.9800 . ?
C86 H86B 0.9800 . ?
C86 H86C 0.9800 . ?
C87 H87 1.0000 . ?
C87 C88 1.390(17) . ?
C87 C89 1.528(15) . ?
C88 H88A 0.9800 . ?
C88 H88B 0.9800 . ?
C88 H88C 0.9800 . ?
C89 H89A 0.9800 . ?
C89 H89B 0.9800 . ?
C89 H89C 0.9800 . ?
C90 H90 0.9500 . ?
C90 C91 1.386(11) . ?
C91 H91 0.9500 . ?
C91 C92 1.369(13) . ?
C92 H92 0.9500 . ?
C92 C93 1.364(13) . ?
C93 H93 0.9500 . ?
C93 C94 1.384(12) . ?
C94 H94 0.9500 . ?
C95 H95 0.9500 . ?
C95 C96 1.356(10) . ?
C95 C100 1.366(10) . ?
C96 H96 0.9500 . ?
C96 C97 1.363(10) . ?
C97 H97 0.9500 . ?
C97 C98 1.367(10) . ?
C98 H98 0.9500 . ?
C98 C99 1.374(11) . ?
C99 H99 0.9500 . ?
C99 C100 1.356(11) . ?
C100 H100 0.9500 . ?

loop_
_geom_hbond_atom_site_label_D
_geom_hbond_atom_site_label_H
_geom_hbond_atom_site_label_A
_geom_hbond_distance_DH
_geom_hbond_distance_HA
_geom_hbond_distance_DA
_geom_hbond_angle_DHA
_geom_hbond_site_symmetry_A
_geom_hbond_publ_flag
C19 H19 N1 1.00 2.55 3.348(10) 136.5 . yes
C25 H25 O1 1.00 2.05 2.765(10) 126.3 . yes
C27 H27B Br1 0.98 2.97 3.855(14) 150.2 . yes
C34 H34 N3 1.00 2.41 3.224(10) 138.3 . yes
C34 H34 N4 1.00 2.78 3.607(11) 139.8 . yes
C40 H40 O4 1.00 2.08 2.784(10) 125.9 . yes
C66 H66 N5 1.00 2.38 3.203(10) 138.5 . yes
C66 H66 N8 1.00 2.80 3.620(11) 139.7 . yes
C72 H72 O8 1.00 2.08 2.801(9) 126.9 . yes
C81 H81 N7 1.00 2.54 3.327(10) 135.4 . yes
C87 H87 O5 1.00 1.99 2.762(12) 132.3 . yes
C89 H89A Br4 0.98 2.96 3.874(18) 155.4 . yes
C95 H95 O3 0.95 2.64 3.588(13) 174.4 . yes
C96 H96 O7 0.95 2.72 3.668(13) 176.1 . yes
C98 H98 Br3 0.95 3.06 3.976(12) 161.8 1_655 yes
C99 H99 Br2 0.95 3.08 3.962(13) 155.2 1_655 yes

loop_
_geom_torsion_atom_site_label_1
_geom_torsion_atom_site_label_2
_geom_torsion_atom_site_label_3
_geom_torsion_atom_site_label_4
_geom_torsion
_geom_torsion_site_symmetry_1
_geom_torsion_site_symmetry_2
_geom_torsion_site_symmetry_3
_geom_torsion_site_symmetry_4
_geom_torsion_publ_flag
Bi1 N1 C1 C2 -171.9(5) . . . . ?
Bi1 N1 C1 C6 9.3(7) . . . . ?
Bi1 N2 C6 C1 -10.0(8) . . . . ?
Bi1 N2 C6 C5 167.6(5) . . . . ?
Bi1 N2 C7 C8 -28.0(8) . . . . ?
Bi1 N2 C7 C12 145.6(6) . . . . ?
Bi1 N3 C8 C7 23.8(7) . . . . ?
Bi1 N3 C8 C9 -154.9(6) . . . . ?
Bi1 N4 C43 C44 -167.4(6) . . . . ?
Bi1 N4 C47 C46 166.0(6) . . . . ?
Bi2 N5 C48 C49 -155.0(6) . . . . ?
Bi2 N5 C48 C53 23.9(7) . . . . ?
Bi2 N6 C53 C48 -28.7(8) . . . . ?
Bi2 N6 C53 C52 146.2(6) . . . . ?
Bi2 N6 C54 C55 -10.0(8) . . . . ?
Bi2 N6 C54 C59 167.9(5) . . . . ?
Bi2 N7 C55 C54 8.6(7) . . . . ?
Bi2 N7 C55 C56 -173.4(5) . . . . ?
Bi2 N8 C90 C91 166.8(6) . . . . ?
Bi2 N8 C94 C93 -168.7(7) . . . . ?
Br1 C3 C4 C5 179.4(6) . . . . ?
Br2 C10 C11 C12 -173.8(6) . . . . ?
Br3 C50 C51 C52 -173.8(6) . . . . ?
Br4 C57 C58 C59 179.3(6) . . . . ?
S1 N1 C1 C2 -31.0(9) . . . . ?
S1 N1 C1 C6 150.1(5) . . . . ?
S1 C13 C14 C15 176.2(6) . . . . ?
S1 C13 C14 C19 -2.9(11) . . . . ?
S1 C13 C18 C17 -176.6(6) . . . . ?
S1 C13 C18 C25 0.7(11) . . . . ?
S2 N3 C8 C7 166.8(5) . . . . ?
S2 N3 C8 C9 -11.9(10) . . . . ?
S2 C28 C29 C30 165.2(6) . . . . ?
S2 C28 C29 C34 -14.0(10) . . . . ?
S2 C28 C33 C32 -164.2(6) . . . . ?
S2 C28 C33 C40 13.8(11) . . . . ?
S3 N5 C48 C49 -14.2(10) . . . . ?
S3 N5 C48 C53 164.8(5) . . . . ?
S3 C60 C61 C62 166.6(6) . . . . ?
S3 C60 C61 C66 -12.4(10) . . . . ?
S3 C60 C65 C64 -166.5(6) . . . . ?
S3 C60 C65 C72 13.4(11) . . . . ?
S4 N7 C55 C54 149.2(5) . . . . ?
S4 N7 C55 C56 -32.8(9) . . . . ?
S4 C75 C76 C77 -176.9(7) . . . . ?
S4 C75 C76 C81 4.3(11) . . . . ?
S4 C75 C80 C79 176.7(7) . . . . ?
S4 C75 C80 C87 -3.7(12) . . . . ?
O1 S1 N1 Bi1 96.1(3) . . . . ?
O1 S1 N1 C1 -45.3(6) . . . . ?
O1 S1 C13 C14 -172.3(6) . . . . ?
O1 S1 C13 C18 6.8(7) . . . . ?
O2 S1 N1 Bi1 -28.6(4) . . . . ?
O2 S1 N1 C1 -170.0(5) . . . . ?
O2 S1 C13 C14 -45.5(7) . . . . ?
O2 S1 C13 C18 133.6(6) . . . . ?
O3 S2 O4 Bi2 17.0(5) . . . . ?
O3 S2 N3 Bi1 -35.7(4) . . . . ?
O3 S2 N3 C8 -177.4(5) . . . . ?
O3 S2 C28 C29 -47.0(6) . . . . ?
O3 S2 C28 C33 123.9(7) . . . . ?
O4 S2 N3 Bi1 89.2(4) . . . . ?
O4 S2 N3 C8 -52.4(6) . . . . ?
O4 S2 C28 C29 -171.0(5) . . . . ?
O4 S2 C28 C33 -0.1(7) . . . . ?
O5 S4 N7 Bi2 95.6(4) . . . . ?
O5 S4 N7 C55 -45.6(6) . . . . ?
O5 S4 C75 C76 -177.0(6) . . . . ?
O5 S4 C75 C80 6.2(8) . . . . ?
O6 S4 N7 Bi2 -29.0(4) . . . . ?
O6 S4 N7 C55 -170.1(5) . . . . ?
O6 S4 C75 C76 -50.2(7) . . . . ?
O6 S4 C75 C80 133.1(7) . . . . ?
O7 S3 O8 Bi1 16.1(4) . . . . ?
O7 S3 N5 Bi2 -36.9(4) . . . . ?
O7 S3 N5 C48 -176.2(5) . . . . ?
O7 S3 C60 C61 -48.3(6) . . . . ?
O7 S3 C60 C65 124.5(7) . . . . ?
O8 S3 N5 Bi2 88.3(4) . . . . ?
O8 S3 N5 C48 -51.0(6) . . . . ?
O8 S3 C60 C61 -172.1(6) . . . . ?
O8 S3 C60 C65 0.7(7) . . . . ?
N1 S1 C13 C14 67.0(7) . . . . ?
N1 S1 C13 C18 -113.9(6) . . . . ?
N1 C1 C2 C3 -178.6(6) . . . . ?
N1 C1 C6 N2 -0.2(9) . . . . ?
N1 C1 C6 C5 -178.0(6) . . . . ?
N2 C7 C8 N3 -0.2(9) . . . . ?
N2 C7 C8 C9 178.7(6) . . . . ?
N2 C7 C12 C11 -177.6(7) . . . . ?
N3 S2 O4 Bi2 -102.4(4) . . . . ?
N3 S2 C28 C29 67.2(6) . . . . ?
N3 S2 C28 C33 -121.9(7) . . . . ?
N3 C8 C9 C10 177.9(7) . . . . ?
N4 C43 C44 C45 -0.4(13) . . . . ?
N5 S3 O8 Bi1 -103.6(4) . . . . ?
N5 S3 C60 C61 65.9(7) . . . . ?
N5 S3 C60 C65 -121.4(6) . . . . ?
N5 C48 C49 C50 178.6(7) . . . . ?
N5 C48 C53 N6 0.1(9) . . . . ?
N5 C48 C53 C52 -175.2(6) . . . . ?
N6 C54 C55 N7 0.2(9) . . . . ?
N6 C54 C55 C56 -177.8(6) . . . . ?
N6 C54 C59 C58 177.3(7) . . . . ?
N7 S4 C75 C76 62.2(7) . . . . ?
N7 S4 C75 C80 -114.5(7) . . . . ?
N7 C55 C56 C57 -178.6(7) . . . . ?
N8 C90 C91 C92 0.1(14) . . . . ?
C1 C2 C3 Br1 179.9(5) . . . . ?
C1 C2 C3 C4 -3.1(11) . . . . ?
C2 C1 C6 N2 -179.2(6) . . . . ?
C2 C1 C6 C5 3.1(10) . . . . ?
C2 C3 C4 C5 2.5(12) . . . . ?
C3 C4 C5 C6 1.1(11) . . . . ?
C4 C5 C6 N2 178.6(7) . . . . ?
C4 C5 C6 C1 -3.8(10) . . . . ?
C6 N2 C7 C8 165.0(6) . . . . ?
C6 N2 C7 C12 -21.5(11) . . . . ?
C6 C1 C2 C3 0.2(10) . . . . ?
C7 N2 C6 C1 157.0(6) . . . . ?
C7 N2 C6 C5 -25.4(10) . . . . ?
C7 C8 C9 C10 -0.8(10) . . . . ?
C8 C7 C12 C11 -4.1(11) . . . . ?
C8 C9 C10 Br2 174.4(5) . . . . ?
C8 C9 C10 C11 -3.8(11) . . . . ?
C9 C10 C11 C12 4.3(11) . . . . ?
C10 C11 C12 C7 -0.3(11) . . . . ?
C12 C7 C8 N3 -174.3(6) . . . . ?
C12 C7 C8 C9 4.6(10) . . . . ?
C13 S1 N1 Bi1 -144.3(3) . . . . ?
C13 S1 N1 C1 74.4(6) . . . . ?
C13 C14 C15 C16 1.9(13) . . . . ?
C13 C14 C19 C20 98.7(10) . . . . ?
C13 C14 C19 C21 -138.6(8) . . . . ?
C13 C18 C25 C26 -92.3(10) . . . . ?
C13 C18 C25 C27 143.6(9) . . . . ?
C14 C13 C18 C17 2.5(11) . . . . ?
C14 C13 C18 C25 179.8(8) . . . . ?
C14 C15 C16 C17 -0.5(14) . . . . ?
C14 C15 C16 C22 177.6(9) . . . . ?
C15 C14 C19 C20 -80.4(10) . . . . ?
C15 C14 C19 C21 42.2(10) . . . . ?
C15 C16 C17 C18 0.0(15) . . . . ?
C15 C16 C22 C23 126.2(11) . . . . ?
C15 C16 C22 C24 -106.4(11) . . . . ?
C16 C17 C18 C13 -1.0(13) . . . . ?
C16 C17 C18 C25 -178.6(9) . . . . ?
C17 C16 C22 C23 -55.8(14) . . . . ?
C17 C16 C22 C24 71.6(13) . . . . ?
C17 C18 C25 C26 85.0(10) . . . . ?
C17 C18 C25 C27 -39.1(12) . . . . ?
C18 C13 C14 C15 -2.9(11) . . . . ?
C18 C13 C14 C19 178.0(7) . . . . ?
C19 C14 C15 C16 -178.9(9) . . . . ?
C22 C16 C17 C18 -178.1(9) . . . . ?
C28 S2 O4 Bi2 137.0(3) . . . . ?
C28 S2 N3 Bi1 -152.2(3) . . . . ?
C28 S2 N3 C8 66.2(6) . . . . ?
C28 C29 C30 C31 0.3(13) . . . . ?
C28 C29 C34 C35 117.2(9) . . . . ?
C28 C29 C34 C36 -120.0(9) . . . . ?
C28 C33 C40 C41 -104.7(9) . . . . ?
C28 C33 C40 C42 132.9(9) . . . . ?
C29 C28 C33 C32 6.2(11) . . . . ?
C29 C28 C33 C40 -175.8(7) . . . . ?
C29 C30 C31 C32 4.6(13) . . . . ?
C29 C30 C31 C37 -170.9(9) . . . . ?
C30 C29 C34 C35 -62.0(10) . . . . ?
C30 C29 C34 C36 60.8(10) . . . . ?
C30 C31 C32 C33 -4.2(13) . . . . ?
C30 C31 C37 C38 -144.2(10) . . . . ?
C30 C31 C37 C39 90.5(11) . . . . ?
C31 C32 C33 C28 -1.0(13) . . . . ?
C31 C32 C33 C40 -179.3(8) . . . . ?
C32 C31 C37 C38 40.5(13) . . . . ?
C32 C31 C37 C39 -84.8(12) . . . . ?
C32 C33 C40 C41 73.4(9) . . . . ?
C32 C33 C40 C42 -49.0(10) . . . . ?
C33 C28 C29 C30 -5.9(11) . . . . ?
C33 C28 C29 C34 175.0(7) . . . . ?
C34 C29 C30 C31 179.5(8) . . . . ?
C37 C31 C32 C33 171.2(9) . . . . ?
C43 N4 C47 C46 -0.8(11) . . . . ?
C43 C44 C45 C46 1.0(14) . . . . ?
C44 C45 C46 C47 -1.5(15) . . . . ?
C45 C46 C47 N4 1.4(14) . . . . ?
C47 N4 C43 C44 0.3(12) . . . . ?
C48 C49 C50 Br3 174.2(5) . . . . ?
C48 C49 C50 C51 -3.7(11) . . . . ?
C49 C48 C53 N6 179.1(6) . . . . ?
C49 C48 C53 C52 3.8(10) . . . . ?
C49 C50 C51 C52 4.0(12) . . . . ?
C50 C51 C52 C53 -0.4(11) . . . . ?
C51 C52 C53 N6 -178.4(7) . . . . ?
C51 C52 C53 C48 -3.4(10) . . . . ?
C53 N6 C54 C55 156.1(6) . . . . ?
C53 N6 C54 C59 -26.0(11) . . . . ?
C53 C48 C49 C50 -0.3(11) . . . . ?
C54 N6 C53 C48 165.0(6) . . . . ?
C54 N6 C53 C52 -20.0(11) . . . . ?
C54 C55 C56 C57 -0.7(10) . . . . ?
C55 C54 C59 C58 -4.9(11) . . . . ?
C55 C56 C57 Br4 -180.0(5) . . . . ?
C55 C56 C57 C58 -2.3(12) . . . . ?
C56 C57 C58 C59 1.7(12) . . . . ?
C57 C58 C59 C54 2.0(12) . . . . ?
C59 C54 C55 N7 -177.8(6) . . . . ?
C59 C54 C55 C56 4.2(10) . . . . ?
C60 S3 O8 Bi1 135.7(3) . . . . ?
C60 S3 N5 Bi2 -153.0(3) . . . . ?
C60 S3 N5 C48 67.7(6) . . . . ?
C60 C61 C62 C63 0.5(13) . . . . ?
C60 C61 C66 C67 -122.1(9) . . . . ?
C60 C61 C66 C68 116.0(9) . . . . ?
C60 C65 C72 C73 -105.6(9) . . . . ?
C60 C65 C72 C74 131.6(9) . . . . ?
C61 C60 C65 C64 5.9(11) . . . . ?
C61 C60 C65 C72 -174.2(7) . . . . ?
C61 C62 C63 C64 5.3(14) . . . . ?
C61 C62 C63 C69 -169.8(9) . . . . ?
C62 C61 C66 C67 58.8(10) . . . . ?
C62 C61 C66 C68 -63.0(10) . . . . ?
C62 C63 C64 C65 -5.6(14) . . . . ?
C62 C63 C69 C70 76.0(12) . . . . ?
C62 C63 C69 C71 -159.8(9) . . . . ?
C63 C64 C65 C60 0.2(13) . . . . ?
C63 C64 C65 C72 -179.7(8) . . . . ?
C64 C63 C69 C70 -98.8(13) . . . . ?
C64 C63 C69 C71 25.4(14) . . . . ?
C64 C65 C72 C73 74.3(9) . . . . ?
C64 C65 C72 C74 -48.5(10) . . . . ?
C65 C60 C61 C62 -6.2(12) . . . . ?
C65 C60 C61 C66 174.7(7) . . . . ?
C66 C61 C62 C63 179.6(8) . . . . ?
C69 C63 C64 C65 169.3(9) . . . . ?
C75 S4 N7 Bi2 -144.5(3) . . . . ?
C75 S4 N7 C55 74.4(6) . . . . ?
C75 C76 C77 C78 1.2(15) . . . . ?
C75 C76 C81 C82 91.1(10) . . . . ?
C75 C76 C81 C83 -145.4(9) . . . . ?
C75 C80 C87 C88 -89.1(13) . . . . ?
C75 C80 C87 C89 140.3(11) . . . . ?
C76 C75 C80 C79 0.0(12) . . . . ?
C76 C75 C80 C87 179.6(9) . . . . ?
C76 C77 C78 C79 -2.2(16) . . . . ?
C76 C77 C78 C84 177.1(10) . . . . ?
C77 C76 C81 C82 -87.8(10) . . . . ?
C77 C76 C81 C83 35.7(11) . . . . ?
C77 C78 C79 C80 2.1(16) . . . . ?
C77 C78 C84 C85 137.2(12) . . . . ?
C77 C78 C84 C86 -96.0(13) . . . . ?
C78 C79 C80 C75 -1.0(14) . . . . ?
C78 C79 C80 C87 179.3(10) . . . . ?
C79 C78 C84 C85 -43.6(17) . . . . ?
C79 C78 C84 C86 83.2(14) . . . . ?
C79 C80 C87 C88 90.5(12) . . . . ?
C79 C80 C87 C89 -40.1(15) . . . . ?
C80 C75 C76 C77 0.0(12) . . . . ?
C80 C75 C76 C81 -178.9(8) . . . . ?
C81 C76 C77 C78 -179.8(9) . . . . ?
C84 C78 C79 C80 -177.1(11) . . . . ?
C90 N8 C94 C93 -0.7(12) . . . . ?
C90 C91 C92 C93 0.9(14) . . . . ?
C91 C92 C93 C94 -1.8(14) . . . . ?
C92 C93 C94 N8 1.8(14) . . . . ?
C94 N8 C90 C91 -0.2(12) . . . . ?
C95 C96 C97 C98 0.2(15) . . . . ?
C96 C95 C100 C99 2(2) . . . . ?
C96 C97 C98 C99 -2(2) . . . . ?
C97 C98 C99 C100 3(2) . . . . ?
C98 C99 C100 C95 -3(2) . . . . ?
C100 C95 C96 C97 -0.3(14) . . . . ?

loop_
_smtbx_masks_void_nr
_smtbx_masks_void_average_x
_smtbx_masks_void_average_y
_smtbx_masks_void_average_z
_smtbx_masks_void_volume
_smtbx_masks_void_count_electrons
_smtbx_masks_void_content
1 0.017 -0.005 0.134 8.9 0.0 ?
2 0.000 0.000 0.500 525.8 93.2 '2 C6H6'
3 -0.017 0.005 0.866 8.9 0.0 ?
4 0.500 0.000 0.000 572.3 91.5 '2 C6H6'
